data_4346103
loop_
_publ_author_name
'Brown, Jessie L.'
'Jones, Matthew B.'
'Gaunt, Andrew J.'
'Scott, Brian L.'
'MacBeth, Cora E.'
'Gordon, John C.'

_publ_section_title
;
 Lanthanide(III) di- and tetra-nuclear complexes supported by a chelating
 tripodal tris(amidate) ligand.
;
_journal_issue 8
_journal_name_full 'Inorganic chemistry'
_journal_page_first 4064
_journal_page_last 4075
_journal_paper_doi 10.1021/acs.inorgchem.5b00299
_journal_volume 54
_journal_year 2015
_chemical_formula_sum 'C162 H226 N16 Nd4 O12'
_chemical_formula_weight 3166.55
_space_group_IT_number 15
_space_group_name_Hall '-C 2yc'
_space_group_name_H-M_alt 'C 1 2/c 1'
_symmetry_cell_setting monoclinic
_symmetry_space_group_name_H-M 'C 1 2/c 1'
_atom_sites_solution_hydrogens geom
_atom_sites_solution_primary direct
_atom_sites_solution_secondary difmap
_audit_creation_method SHELXL-97
_cell_angle_alpha 90.00
_cell_angle_beta 108.905(2)
_cell_angle_gamma 90.00
_cell_formula_units_Z 8
_cell_length_a 67.241(3)
_cell_length_b 15.9016(6)
_cell_length_c 30.5419(16)
_cell_measurement_temperature 120(0)
_cell_volume 30895(2)
_computing_cell_refinement 'SAINT+, v. 7.66a (Bruker AXS, 2009)'
_computing_data_collection 'APEX II, v. 7.0 (Bruker AXS, 2009)'
_computing_data_reduction 'SAINT+, v. 7.66a (Bruker AXS, 2009)'
_computing_molecular_graphics 'SHELXTL, v. 6.14, (Bruker AXS, 2000)'
_computing_publication_material 'SHELXTL, v. 6.14, (Bruker AXS, 2000)'
_computing_structure_refinement 'SHELXL-97 (Sheldrick, 1997)'
_computing_structure_solution 'SHELXS-97 (Sheldrick, 1990)'
_diffrn_ambient_temperature 120(0)
_diffrn_measured_fraction_theta_full 1.000
_diffrn_measured_fraction_theta_max 0.997
_diffrn_measurement_device_type 'Bruker D8 with APEXII CCD'
_diffrn_measurement_method '\w scans'
_diffrn_radiation_monochromator graphite
_diffrn_radiation_source 'fine-focus sealed tube'
_diffrn_radiation_type MoK\a
_diffrn_radiation_wavelength 0.71073
_diffrn_reflns_av_R_equivalents 0.1791
_diffrn_reflns_av_sigmaI/netI 0.1721
_diffrn_reflns_limit_h_max 84
_diffrn_reflns_limit_h_min -84
_diffrn_reflns_limit_k_max 19
_diffrn_reflns_limit_k_min -19
_diffrn_reflns_limit_l_max 38
_diffrn_reflns_limit_l_min -38
_diffrn_reflns_number 241436
_diffrn_reflns_theta_full 25.00
_diffrn_reflns_theta_max 26.45
_diffrn_reflns_theta_min 1.35
_diffrn_standards_decay_% 0
_diffrn_standards_interval_count 0
_diffrn_standards_interval_time 0
_diffrn_standards_number 0
_exptl_absorpt_coefficient_mu 1.386
_exptl_absorpt_correction_T_max 0.76
_exptl_absorpt_correction_T_min 0.76
_exptl_absorpt_correction_type multi-scan
_exptl_absorpt_process_details 'SADABS v. 2.03 (Sheldrick, 2008)'
_exptl_crystal_colour 'pale purple'
_exptl_crystal_density_diffrn 1.362
_exptl_crystal_density_method 'not measured'
_exptl_crystal_F_000 13168
_exptl_crystal_size_max 0.20
_exptl_crystal_size_mid 0.20
_exptl_crystal_size_min 0.20
_platon_squeeze_details
;
;
_refine_diff_density_max 2.240
_refine_diff_density_min -1.285
_refine_diff_density_rms 0.145
_refine_ls_extinction_method none
_refine_ls_goodness_of_fit_ref 0.895
_refine_ls_hydrogen_treatment constr
_refine_ls_matrix_type full
_refine_ls_number_parameters 1516
_refine_ls_number_reflns 31751
_refine_ls_number_restraints 14
_refine_ls_restrained_S_all 0.895
_refine_ls_R_factor_all 0.1417
_refine_ls_R_factor_gt 0.0675
_refine_ls_shift/su_max 0.001
_refine_ls_shift/su_mean 0.000
_refine_ls_structure_factor_coef Fsqd
_refine_ls_weighting_details 'calc w=1/[\s^2^(Fo^2^)+(0.0634P)^2^+0.0000P] where P=(Fo^2^+2Fc^2^)/3'
_refine_ls_weighting_scheme calc
_refine_ls_wR_factor_gt 0.1396
_refine_ls_wR_factor_ref 0.1598
_reflns_number_gt 15584
_reflns_number_total 31751
_reflns_threshold_expression >2sigma(I)
_cod_data_source_file ic5b00299_si_004.cif
_cod_data_source_block Complex_5
_cod_original_sg_symbol_H-M 'C 2/c'
_cod_database_code 4346103

loop_
_symmetry_equiv_pos_as_xyz
'x, y, z'
'-x, y, -z+1/2'
'x+1/2, y+1/2, z'
'-x+1/2, y+1/2, -z+1/2'
'-x, -y, -z'
'x, -y, z-1/2'
'-x+1/2, -y+1/2, -z'
'x+1/2, -y+1/2, z-1/2'

loop_
_atom_site_label
_atom_site_type_symbol
_atom_site_fract_x
_atom_site_fract_y
_atom_site_fract_z
_atom_site_U_iso_or_equiv
_atom_site_adp_type
_atom_site_occupancy
_atom_site_symmetry_multiplicity
_atom_site_calc_flag
_atom_site_refinement_flags
_atom_site_disorder_assembly
_atom_site_disorder_group
Nd1 Nd 0.192939(7) 0.57759(2) 0.285316(15) 0.02604(11) Uani 1 1 d . . .
Nd2 Nd 0.165659(6) 0.40931(2) 0.179550(15) 0.02427(11) Uani 1 1 d . . .
Nd3 Nd 0.106998(7) 0.43613(2) 0.080432(16) 0.03161(12) Uani 1 1 d . . .
Nd4 Nd 0.072673(7) 0.25746(3) -0.010014(18) 0.04178(15) Uani 1 1 d . . .
N1 N 0.17402(10) 0.6417(3) 0.3768(2) 0.0307(16) Uani 1 1 d . . .
N2 N 0.17188(10) 0.7037(4) 0.2922(2) 0.0333(17) Uani 1 1 d . . .
N3 N 0.21284(9) 0.6167(3) 0.3677(2) 0.0273(15) Uani 1 1 d . . .
N4 N 0.16933(10) 0.5000(3) 0.3214(2) 0.0298(16) Uani 1 1 d . . .
N5 N 0.21009(9) 0.2784(3) 0.1650(2) 0.0222(14) Uani 1 1 d . . .
N6 N 0.19427(10) 0.3250(3) 0.2342(2) 0.0251(15) Uani 1 1 d . . .
N7 N 0.19704(9) 0.4448(3) 0.15527(19) 0.0185(13) Uani 1 1 d . . .
N8 N 0.16636(9) 0.2734(3) 0.1326(2) 0.0260(15) Uani 1 1 d . . .
N9 N 0.08095(10) 0.6419(4) 0.0301(2) 0.0361(18) Uani 1 1 d . . .
N10 N 0.10374(10) 0.5164(3) 0.0060(2) 0.0289(16) Uani 1 1 d . . .
N11 N 0.06969(11) 0.4882(4) 0.0575(3) 0.0403(18) Uani 1 1 d . . .
N12 N 0.11087(9) 0.5869(3) 0.1118(2) 0.0332(17) Uani 1 1 d . . .
N13 N 0.05677(12) 0.0519(4) 0.0122(3) 0.048(2) Uani 1 1 d . . .
N14 N 0.06641(11) 0.2044(4) 0.0612(3) 0.045(2) Uani 1 1 d . . .
N15 N 0.08932(10) 0.1175(4) -0.0122(3) 0.0374(18) Uani 1 1 d . . .
N16 N 0.04090(11) 0.1728(4) -0.0525(3) 0.056(2) Uani 1 1 d . . .
O1 O 0.19930(8) 0.7213(3) 0.26950(18) 0.0310(13) Uani 1 1 d . . .
O2 O 0.22218(8) 0.5059(3) 0.33586(18) 0.0333(14) Uani 1 1 d . . .
O3 O 0.16134(7) 0.4885(3) 0.24522(17) 0.0249(12) Uani 1 1 d . . .
O4 O 0.16129(8) 0.3029(3) 0.23023(18) 0.0308(13) Uani 1 1 d . . .
O5 O 0.19454(7) 0.5197(3) 0.21392(17) 0.0245(12) Uani 1 1 d . . .
O6 O 0.14134(8) 0.3640(3) 0.09900(18) 0.0313(13) Uani 1 1 d . . .
O7 O 0.09196(8) 0.3868(3) -0.00379(19) 0.0389(15) Uani 1 1 d . . .
O8 O 0.08437(8) 0.4324(3) 0.1269(2) 0.0438(15) Uani 1 1 d . . .
O9 O 0.14008(7) 0.5133(3) 0.13207(17) 0.0289(13) Uani 1 1 d . . .
O10 O 0.09292(8) 0.2911(3) 0.07293(19) 0.0358(14) Uani 1 1 d . . .
O11 O 0.08664(9) 0.2085(3) -0.06837(19) 0.0436(15) Uani 1 1 d . . .
O12 O 0.03780(9) 0.3072(3) -0.0363(2) 0.065(2) Uani 1 1 d . . .
C1 C 0.15474(12) 0.6831(4) 0.3503(3) 0.0261(18) Uani 1 1 d . . .
C2 C 0.13762(13) 0.6909(4) 0.3653(3) 0.032(2) Uani 1 1 d . . .
H2 H 0.1384 0.6701 0.3942 0.038 Uiso 1 1 calc R . .
C3 C 0.11935(12) 0.7291(5) 0.3381(3) 0.039(2) Uani 1 1 d . . .
H3 H 0.1078 0.7340 0.3485 0.047 Uiso 1 1 calc R . .
C4 C 0.11850(13) 0.7596(5) 0.2957(3) 0.038(2) Uani 1 1 d . . .
H4 H 0.1062 0.7845 0.2771 0.046 Uiso 1 1 calc R . .
C5 C 0.13541(13) 0.7544(4) 0.2800(3) 0.036(2) Uani 1 1 d . . .
H5 H 0.1343 0.7753 0.2509 0.043 Uiso 1 1 calc R . .
C6 C 0.15457(13) 0.7173(4) 0.3078(3) 0.030(2) Uani 1 1 d . . .
C7 C 0.18535(13) 0.7554(4) 0.2843(3) 0.034(2) Uani 1 1 d . . .
C8 C 0.18629(12) 0.8520(4) 0.2896(3) 0.032(2) Uani 1 1 d . . .
C9 C 0.17929(15) 0.8890(5) 0.2409(3) 0.053(3) Uani 1 1 d . . .
H9A H 0.1814 0.9487 0.2426 0.079 Uiso 1 1 calc R . .
H9B H 0.1646 0.8772 0.2259 0.079 Uiso 1 1 calc R . .
H9C H 0.1874 0.8643 0.2234 0.079 Uiso 1 1 calc R . .
C10 C 0.20913(13) 0.8755(5) 0.3147(3) 0.045(2) Uani 1 1 d . . .
H10A H 0.2178 0.8557 0.2973 0.067 Uiso 1 1 calc R . .
H10B H 0.2136 0.8501 0.3448 0.067 Uiso 1 1 calc R . .
H10C H 0.2103 0.9355 0.3178 0.067 Uiso 1 1 calc R . .
C11 C 0.17284(15) 0.8904(4) 0.3164(3) 0.049(3) Uani 1 1 d . . .
H11A H 0.1759 0.9493 0.3210 0.073 Uiso 1 1 calc R . .
H11B H 0.1760 0.8631 0.3459 0.073 Uiso 1 1 calc R . .
H11C H 0.1582 0.8828 0.2991 0.073 Uiso 1 1 calc R . .
C12 C 0.19113(12) 0.6948(4) 0.4017(3) 0.0270(18) Uani 1 1 d . . .
C13 C 0.18858(13) 0.7635(5) 0.4281(3) 0.037(2) Uani 1 1 d . . .
H13 H 0.1753 0.7749 0.4300 0.045 Uiso 1 1 calc R . .
C14 C 0.20522(13) 0.8149(5) 0.4514(3) 0.040(2) Uani 1 1 d . . .
H14 H 0.2033 0.8592 0.4695 0.048 Uiso 1 1 calc R . .
C15 C 0.22466(14) 0.7993(5) 0.4475(3) 0.039(2) Uani 1 1 d . . .
H15 H 0.2359 0.8340 0.4627 0.046 Uiso 1 1 calc R . .
C16 C 0.22766(13) 0.7331(5) 0.4213(3) 0.040(2) Uani 1 1 d . . .
H16 H 0.2409 0.7241 0.4188 0.048 Uiso 1 1 calc R . .
C17 C 0.21090(12) 0.6785(4) 0.3982(3) 0.0294(19) Uani 1 1 d . . .
C18 C 0.22404(11) 0.5468(4) 0.3738(3) 0.0227(17) Uani 1 1 d . A .
C19 C 0.23874(12) 0.5084(4) 0.4186(3) 0.034(2) Uani 1 1 d D . .
C20 C 0.2608(2) 0.5133(12) 0.4173(7) 0.044(4) Uani 0.50 1 d PDU A 1
C20' C 0.2609(2) 0.5489(11) 0.4299(7) 0.044(4) Uani 0.50 1 d PDU A 2
C21 C 0.23338(16) 0.5319(5) 0.4604(3) 0.060(3) Uani 1 1 d . A .
H21A H 0.2417 0.4993 0.4863 0.090 Uiso 1 1 calc R . .
H21B H 0.2188 0.5210 0.4552 0.090 Uiso 1 1 calc R . .
H21C H 0.2362 0.5906 0.4668 0.090 Uiso 1 1 calc R . .
C22 C 0.2366(2) 0.4149(6) 0.4145(3) 0.109(5) Uani 1 1 d . A .
H22A H 0.2432 0.3950 0.3928 0.164 Uiso 1 1 calc R . .
H22B H 0.2220 0.3999 0.4039 0.164 Uiso 1 1 calc R . .
H22C H 0.2434 0.3897 0.4442 0.164 Uiso 1 1 calc R . .
C23 C 0.17257(11) 0.5610(4) 0.3962(3) 0.0234(17) Uani 1 1 d . . .
C24 C 0.17505(12) 0.5510(5) 0.4422(3) 0.033(2) Uani 1 1 d . . .
H24 H 0.1775 0.5979 0.4614 0.039 Uiso 1 1 calc R . .
C25 C 0.17396(13) 0.4725(5) 0.4606(3) 0.036(2) Uani 1 1 d . . .
H25 H 0.1752 0.4669 0.4916 0.043 Uiso 1 1 calc R . .
C26 C 0.17111(13) 0.4032(5) 0.4328(3) 0.037(2) Uani 1 1 d . . .
H26 H 0.1707 0.3500 0.4452 0.044 Uiso 1 1 calc R . .
C27 C 0.16876(12) 0.4120(4) 0.3867(3) 0.035(2) Uani 1 1 d . . .
H27 H 0.1668 0.3641 0.3683 0.042 Uiso 1 1 calc R . .
C28 C 0.16916(12) 0.4915(4) 0.3663(3) 0.031(2) Uani 1 1 d . . .
C29 C 0.15551(13) 0.4810(4) 0.2816(3) 0.033(2) Uani 1 1 d . . .
C30 C 0.13196(13) 0.4571(5) 0.2742(3) 0.037(2) Uani 1 1 d . . .
C31 C 0.12074(15) 0.4626(6) 0.2223(3) 0.070(3) Uani 1 1 d . . .
H31A H 0.1062 0.4478 0.2157 0.105 Uiso 1 1 calc R . .
H31B H 0.1272 0.4245 0.2066 0.105 Uiso 1 1 calc R . .
H31C H 0.1217 0.5190 0.2119 0.105 Uiso 1 1 calc R . .
C32 C 0.12969(14) 0.3628(5) 0.2869(4) 0.071(3) Uani 1 1 d . . .
H32A H 0.1326 0.3579 0.3197 0.106 Uiso 1 1 calc R . .
H32B H 0.1394 0.3289 0.2777 0.106 Uiso 1 1 calc R . .
H32C H 0.1156 0.3440 0.2711 0.106 Uiso 1 1 calc R . .
C33 C 0.12187(14) 0.5095(6) 0.3017(4) 0.071(3) Uani 1 1 d . . .
H33A H 0.1253 0.5676 0.2994 0.107 Uiso 1 1 calc R . .
H33B H 0.1269 0.4923 0.3335 0.107 Uiso 1 1 calc R . .
H33C H 0.1069 0.5024 0.2898 0.107 Uiso 1 1 calc R . .
C34 C 0.22402(12) 0.2941(4) 0.2095(3) 0.0275(19) Uani 1 1 d . . .
C35 C 0.24574(12) 0.2911(4) 0.2194(3) 0.0246(18) Uani 1 1 d . . .
H35 H 0.2512 0.2765 0.1961 0.030 Uiso 1 1 calc R . .
C36 C 0.25943(13) 0.3096(4) 0.2632(3) 0.033(2) Uani 1 1 d . . .
H36 H 0.2739 0.3056 0.2694 0.040 Uiso 1 1 calc R . .
C37 C 0.25139(13) 0.3341(4) 0.2975(3) 0.032(2) Uani 1 1 d . . .
H37 H 0.2605 0.3484 0.3266 0.038 Uiso 1 1 calc R . .
C38 C 0.22986(13) 0.3374(4) 0.2887(3) 0.034(2) Uani 1 1 d . . .
H38 H 0.2246 0.3537 0.3120 0.041 Uiso 1 1 calc R . .
C39 C 0.21597(12) 0.3163(4) 0.2449(3) 0.0234(18) Uani 1 1 d . . .
C40 C 0.18067(13) 0.2779(4) 0.2458(2) 0.0263(18) Uani 1 1 d . . .
C41 C 0.18467(13) 0.2004(4) 0.2772(3) 0.038(2) Uani 1 1 d . . .
C42 C 0.16631(13) 0.1410(4) 0.2585(3) 0.046(2) Uani 1 1 d . . .
H42A H 0.1535 0.1700 0.2561 0.069 Uiso 1 1 calc R . .
H42B H 0.1679 0.0940 0.2791 0.069 Uiso 1 1 calc R . .
H42C H 0.1659 0.1213 0.2285 0.069 Uiso 1 1 calc R . .
C43 C 0.18549(15) 0.2299(5) 0.3250(3) 0.051(3) Uani 1 1 d . . .
H43A H 0.1971 0.2679 0.3370 0.076 Uiso 1 1 calc R . .
H43B H 0.1873 0.1822 0.3453 0.076 Uiso 1 1 calc R . .
H43C H 0.1726 0.2581 0.3231 0.076 Uiso 1 1 calc R . .
C44 C 0.20490(12) 0.1505(4) 0.2799(3) 0.037(2) Uani 1 1 d . . .
H44A H 0.2052 0.1398 0.2492 0.055 Uiso 1 1 calc R . .
H44B H 0.2050 0.0981 0.2955 0.055 Uiso 1 1 calc R . .
H44C H 0.2170 0.1829 0.2967 0.055 Uiso 1 1 calc R . .
C45 C 0.21174(11) 0.3258(4) 0.1264(3) 0.0242(18) Uani 1 1 d . . .
C46 C 0.21868(11) 0.2909(5) 0.0929(3) 0.0286(19) Uani 1 1 d . . .
H46 H 0.2226 0.2345 0.0955 0.034 Uiso 1 1 calc R . .
C47 C 0.22006(12) 0.3365(5) 0.0554(3) 0.035(2) Uani 1 1 d . . .
H47 H 0.2253 0.3121 0.0337 0.042 Uiso 1 1 calc R . .
C48 C 0.21323(11) 0.4211(4) 0.0509(3) 0.0297(19) Uani 1 1 d . . .
H48 H 0.2134 0.4526 0.0254 0.036 Uiso 1 1 calc R . .
C49 C 0.20637(12) 0.4561(4) 0.0838(3) 0.030(2) Uani 1 1 d . . .
H49 H 0.2020 0.5119 0.0804 0.036 Uiso 1 1 calc R . .
C50 C 0.20563(11) 0.4110(4) 0.1230(3) 0.0259(18) Uani 1 1 d . . .
C51 C 0.22630(11) 0.5515(4) 0.1948(3) 0.0239(18) Uani 1 1 d . . .
C52 C 0.24360(11) 0.5040(4) 0.1826(3) 0.037(2) Uani 1 1 d . . .
H52A H 0.2390 0.4924 0.1500 0.055 Uiso 1 1 calc R . .
H52B H 0.2465 0.4521 0.1996 0.055 Uiso 1 1 calc R . .
H52C H 0.2561 0.5378 0.1907 0.055 Uiso 1 1 calc R . .
C53 C 0.22025(12) 0.6311(4) 0.1654(3) 0.0307(19) Uani 1 1 d . . .
H53A H 0.2326 0.6642 0.1688 0.046 Uiso 1 1 calc R . .
H53B H 0.2104 0.6633 0.1754 0.046 Uiso 1 1 calc R . .
H53C H 0.2139 0.6159 0.1335 0.046 Uiso 1 1 calc R . .
C54 C 0.23522(12) 0.5762(4) 0.2457(3) 0.038(2) Uani 1 1 d . . .
H54A H 0.2487 0.6027 0.2513 0.057 Uiso 1 1 calc R . .
H54B H 0.2368 0.5269 0.2646 0.057 Uiso 1 1 calc R . .
H54C H 0.2258 0.6147 0.2531 0.057 Uiso 1 1 calc R . .
C55 C 0.20550(12) 0.5004(4) 0.1869(3) 0.0251(18) Uani 1 1 d . . .
C56 C 0.19965(12) 0.1995(4) 0.1562(3) 0.0278(19) Uani 1 1 d . . .
C57 C 0.21072(12) 0.1236(4) 0.1654(3) 0.032(2) Uani 1 1 d . . .
H57 H 0.2253 0.1244 0.1766 0.038 Uiso 1 1 calc R . .
C58 C 0.20033(13) 0.0478(4) 0.1581(3) 0.0293(19) Uani 1 1 d . . .
H58 H 0.2079 -0.0022 0.1634 0.035 Uiso 1 1 calc R . .
C59 C 0.17866(14) 0.0463(5) 0.1429(3) 0.042(2) Uani 1 1 d . . .
H59 H 0.1715 -0.0046 0.1401 0.050 Uiso 1 1 calc R . .
C60 C 0.16757(13) 0.1209(4) 0.1320(3) 0.034(2) Uani 1 1 d . . .
H60 H 0.1530 0.1192 0.1201 0.041 Uiso 1 1 calc R . .
C61 C 0.17771(11) 0.1985(4) 0.1384(3) 0.0259(18) Uani 1 1 d . . .
C62 C 0.15317(11) 0.3011(4) 0.0939(3) 0.0255(18) Uani 1 1 d . . .
C63 C 0.15020(12) 0.2766(4) 0.0443(3) 0.032(2) Uani 1 1 d . . .
C64 C 0.15028(14) 0.3575(5) 0.0178(3) 0.048(2) Uani 1 1 d . . .
H64A H 0.1389 0.3929 0.0191 0.072 Uiso 1 1 calc R . .
H64B H 0.1486 0.3443 -0.0139 0.072 Uiso 1 1 calc R . .
H64C H 0.1634 0.3862 0.0314 0.072 Uiso 1 1 calc R . .
C65 C 0.12912(12) 0.2344(5) 0.0239(3) 0.041(2) Uani 1 1 d . . .
H65A H 0.1295 0.1800 0.0377 0.061 Uiso 1 1 calc R . .
H65B H 0.1260 0.2282 -0.0089 0.061 Uiso 1 1 calc R . .
H65C H 0.1184 0.2682 0.0298 0.061 Uiso 1 1 calc R . .
C66 C 0.16723(13) 0.2170(5) 0.0378(3) 0.047(2) Uani 1 1 d . . .
H66A H 0.1809 0.2367 0.0561 0.071 Uiso 1 1 calc R . .
H66B H 0.1663 0.2161 0.0058 0.071 Uiso 1 1 calc R . .
H66C H 0.1651 0.1613 0.0475 0.071 Uiso 1 1 calc R . .
C67 C 0.09582(13) 0.6646(5) 0.0081(3) 0.039(2) Uani 1 1 d . . .
C68 C 0.09984(13) 0.7469(5) 0.0007(3) 0.040(2) Uani 1 1 d . . .
H68 H 0.0922 0.7896 0.0087 0.048 Uiso 1 1 calc R . .
C69 C 0.11527(15) 0.7669(5) -0.0186(3) 0.052(3) Uani 1 1 d . . .
H69 H 0.1176 0.8228 -0.0247 0.062 Uiso 1 1 calc R . .
C70 C 0.12726(15) 0.7042(5) -0.0290(3) 0.052(3) Uani 1 1 d . . .
H70 H 0.1381 0.7185 -0.0404 0.062 Uiso 1 1 calc R . .
C71 C 0.12338(14) 0.6205(5) -0.0227(3) 0.045(2) Uani 1 1 d . . .
H71 H 0.1312 0.5784 -0.0305 0.054 Uiso 1 1 calc R . .
C72 C 0.10756(12) 0.6005(4) -0.0047(3) 0.0301(19) Uani 1 1 d . . .
C73 C 0.09411(13) 0.4595(5) -0.0229(3) 0.038(2) Uani 1 1 d . . .
C74 C 0.08554(13) 0.4599(5) -0.0752(3) 0.043(2) Uani 1 1 d . . .
C75 C 0.10246(14) 0.4190(5) -0.0926(3) 0.056(3) Uani 1 1 d . . .
H75A H 0.1155 0.4492 -0.0804 0.084 Uiso 1 1 calc R . .
H75B H 0.0979 0.4210 -0.1258 0.084 Uiso 1 1 calc R . .
H75C H 0.1045 0.3616 -0.0826 0.084 Uiso 1 1 calc R . .
C76 C 0.08026(15) 0.5473(5) -0.0973(3) 0.059(3) Uani 1 1 d . . .
H76A H 0.0721 0.5780 -0.0821 0.089 Uiso 1 1 calc R . .
H76B H 0.0723 0.5413 -0.1296 0.089 Uiso 1 1 calc R . .
H76C H 0.0930 0.5773 -0.0941 0.089 Uiso 1 1 calc R . .
C77 C 0.06579(14) 0.4069(5) -0.0930(3) 0.056(3) Uani 1 1 d . . .
H77A H 0.0692 0.3489 -0.0857 0.084 Uiso 1 1 calc R . .
H77B H 0.0599 0.4134 -0.1259 0.084 Uiso 1 1 calc R . .
H77C H 0.0558 0.4250 -0.0786 0.084 Uiso 1 1 calc R . .
C78 C 0.05545(13) 0.5291(5) 0.0194(3) 0.048(3) Uani 1 1 d . . .
C79 C 0.06076(15) 0.6036(5) 0.0035(4) 0.056(3) Uani 1 1 d . . .
C80 C 0.04894(15) 0.6432(6) -0.0365(3) 0.057(3) Uani 1 1 d . . .
H80 H 0.0536 0.6923 -0.0466 0.069 Uiso 1 1 calc R . .
C81 C 0.02917(16) 0.6057(6) -0.0620(4) 0.076(4) Uani 1 1 d . . .
H81 H 0.0203 0.6314 -0.0885 0.092 Uiso 1 1 calc R . .
C82 C 0.02366(15) 0.5320(7) -0.0466(4) 0.077(4) Uani 1 1 d . . .
H82 H 0.0110 0.5070 -0.0635 0.093 Uiso 1 1 calc R . .
C83 C 0.03636(15) 0.4925(6) -0.0065(4) 0.070(3) Uani 1 1 d . . .
H83 H 0.0321 0.4420 0.0030 0.084 Uiso 1 1 calc R . .
C84 C 0.06850(14) 0.4714(5) 0.0978(4) 0.045(3) Uani 1 1 d . . .
C85 C 0.05047(14) 0.4878(6) 0.1174(4) 0.061(3) Uani 1 1 d . . .
C86 C 0.06010(17) 0.5049(7) 0.1704(4) 0.089(4) Uani 1 1 d . . .
H86A H 0.0718 0.5427 0.1760 0.133 Uiso 1 1 calc R . .
H86B H 0.0648 0.4529 0.1864 0.133 Uiso 1 1 calc R . .
H86C H 0.0496 0.5297 0.1816 0.133 Uiso 1 1 calc R . .
C87 C 0.03704(14) 0.4061(5) 0.1121(4) 0.068(3) Uani 1 1 d . . .
H87A H 0.0258 0.4155 0.1243 0.102 Uiso 1 1 calc R . .
H87B H 0.0457 0.3611 0.1287 0.102 Uiso 1 1 calc R . .
H87C H 0.0314 0.3916 0.0799 0.102 Uiso 1 1 calc R . .
C88 C 0.03668(15) 0.5612(6) 0.0984(4) 0.091(4) Uani 1 1 d . . .
H88A H 0.0448 0.6119 0.1055 0.137 Uiso 1 1 calc R . .
H88B H 0.0256 0.5636 0.1119 0.137 Uiso 1 1 calc R . .
H88C H 0.0307 0.5554 0.0654 0.137 Uiso 1 1 calc R . .
C89 C 0.09755(12) 0.6556(4) 0.1128(3) 0.032(2) Uani 1 1 d . . .
C90 C 0.09825(13) 0.6916(5) 0.1542(3) 0.038(2) Uani 1 1 d . . .
H90 H 0.1090 0.6758 0.1809 0.046 Uiso 1 1 calc R . .
C91 C 0.08354(13) 0.7507(5) 0.1581(3) 0.046(2) Uani 1 1 d . . .
H91 H 0.0842 0.7729 0.1867 0.056 Uiso 1 1 calc R . .
C92 C 0.06787(14) 0.7755(5) 0.1180(3) 0.046(2) Uani 1 1 d . . .
H92 H 0.0582 0.8167 0.1188 0.055 Uiso 1 1 calc R . .
C93 C 0.06712(13) 0.7373(4) 0.0769(3) 0.043(2) Uani 1 1 d . . .
H93 H 0.0561 0.7512 0.0504 0.051 Uiso 1 1 calc R . .
C94 C 0.08162(12) 0.6803(4) 0.0728(3) 0.034(2) Uani 1 1 d . . .
C95 C 0.13127(12) 0.5873(4) 0.1251(3) 0.0300(19) Uani 1 1 d . . .
C96 C 0.14681(12) 0.6624(4) 0.1305(3) 0.0280(19) Uani 1 1 d . . .
C97 C 0.16141(13) 0.6372(5) 0.1033(3) 0.046(2) Uani 1 1 d . . .
H97A H 0.1705 0.6836 0.1026 0.069 Uiso 1 1 calc R . .
H97B H 0.1532 0.6225 0.0722 0.069 Uiso 1 1 calc R . .
H97C H 0.1698 0.5898 0.1180 0.069 Uiso 1 1 calc R . .
C98 C 0.15900(13) 0.6694(4) 0.1816(3) 0.044(2) Uani 1 1 d . . .
H98A H 0.1495 0.6811 0.1984 0.066 Uiso 1 1 calc R . .
H98B H 0.1691 0.7142 0.1864 0.066 Uiso 1 1 calc R . .
H98C H 0.1662 0.6175 0.1923 0.066 Uiso 1 1 calc R . .
C99 C 0.13655(12) 0.7473(4) 0.1130(3) 0.042(2) Uani 1 1 d . . .
H99A H 0.1290 0.7666 0.1329 0.063 Uiso 1 1 calc R . .
H99B H 0.1270 0.7410 0.0821 0.063 Uiso 1 1 calc R . .
H99C H 0.1472 0.7875 0.1131 0.063 Uiso 1 1 calc R . .
C100 C 0.05102(15) 0.1501(5) 0.0685(4) 0.052(3) Uani 1 1 d . . .
C101 C 0.04504(16) 0.0761(5) 0.0416(4) 0.061(3) Uani 1 1 d . . .
C102 C 0.02731(17) 0.0314(6) 0.0401(4) 0.076(4) Uani 1 1 d . . .
H102 H 0.0236 -0.0171 0.0223 0.092 Uiso 1 1 calc R . .
C103 C 0.01501(17) 0.0609(7) 0.0661(4) 0.082(4) Uani 1 1 d . . .
H103 H 0.0025 0.0332 0.0639 0.098 Uiso 1 1 calc R . .
C104 C 0.02083(16) 0.1296(6) 0.0950(4) 0.080(4) Uani 1 1 d . . .
H104 H 0.0133 0.1447 0.1145 0.096 Uiso 1 1 calc R . .
C105 C 0.03849(15) 0.1764(6) 0.0943(4) 0.065(3) Uani 1 1 d . . .
H105 H 0.0418 0.2258 0.1114 0.078 Uiso 1 1 calc R . .
C106 C 0.08349(13) 0.2358(5) 0.0905(3) 0.038(2) Uani 1 1 d . . .
C107 C 0.09524(15) 0.2092(5) 0.1414(3) 0.049(2) Uani 1 1 d . . .
C108 C 0.11755(14) 0.2419(5) 0.1556(3) 0.062(3) Uani 1 1 d . . .
H10D H 0.1248 0.2270 0.1872 0.093 Uiso 1 1 calc R . .
H10E H 0.1173 0.3020 0.1524 0.093 Uiso 1 1 calc R . .
H10F H 0.1247 0.2176 0.1360 0.093 Uiso 1 1 calc R . .
C109 C 0.08432(16) 0.2453(5) 0.1741(3) 0.060(3) Uani 1 1 d . . .
H10G H 0.0707 0.2201 0.1675 0.089 Uiso 1 1 calc R . .
H10H H 0.0828 0.3050 0.1698 0.089 Uiso 1 1 calc R . .
H10I H 0.0926 0.2334 0.2056 0.089 Uiso 1 1 calc R . .
C110 C 0.09557(17) 0.1124(5) 0.1443(4) 0.074(3) Uani 1 1 d . . .
H11D H 0.0814 0.0918 0.1367 0.112 Uiso 1 1 calc R . .
H11E H 0.1036 0.0952 0.1751 0.112 Uiso 1 1 calc R . .
H11F H 0.1019 0.0900 0.1228 0.112 Uiso 1 1 calc R . .
C111 C 0.09403(14) 0.0464(5) 0.0167(3) 0.046(2) Uani 1 1 d . . .
C112 C 0.07720(16) 0.0162(5) 0.0322(4) 0.053(3) Uani 1 1 d . . .
C113 C 0.08117(17) -0.0457(5) 0.0661(4) 0.061(3) Uani 1 1 d . . .
H113 H 0.0703 -0.0659 0.0758 0.074 Uiso 1 1 calc R . .
C114 C 0.10189(18) -0.0779(5) 0.0859(3) 0.059(3) Uani 1 1 d . . .
H114 H 0.1047 -0.1184 0.1091 0.070 Uiso 1 1 calc R . .
C115 C 0.11760(15) -0.0492(5) 0.0707(3) 0.049(3) Uani 1 1 d . . .
H115 H 0.1311 -0.0709 0.0836 0.059 Uiso 1 1 calc R . .
C116 C 0.11392(14) 0.0122(5) 0.0360(3) 0.043(2) Uani 1 1 d . . .
H116 H 0.1249 0.0301 0.0260 0.052 Uiso 1 1 calc R . .
C117 C 0.09053(13) 0.1317(5) -0.0541(4) 0.045(2) Uani 1 1 d . . .
C118 C 0.09569(14) 0.0692(5) -0.0869(3) 0.046(2) Uani 1 1 d . . .
C119 C 0.09208(15) -0.0232(5) -0.0775(3) 0.061(3) Uani 1 1 d . . .
H11G H 0.0780 -0.0304 -0.0771 0.092 Uiso 1 1 calc R . .
H11H H 0.1018 -0.0395 -0.0480 0.092 Uiso 1 1 calc R . .
H11I H 0.0942 -0.0577 -0.1014 0.092 Uiso 1 1 calc R . .
C120 C 0.08098(15) 0.0886(5) -0.1356(3) 0.056(3) Uani 1 1 d . . .
H12A H 0.0826 0.1464 -0.1429 0.084 Uiso 1 1 calc R . .
H12B H 0.0667 0.0786 -0.1371 0.084 Uiso 1 1 calc R . .
H12C H 0.0844 0.0530 -0.1575 0.084 Uiso 1 1 calc R . .
C121 C 0.11868(14) 0.0830(5) -0.0835(3) 0.058(3) Uani 1 1 d . . .
H12D H 0.1216 0.0528 -0.1079 0.087 Uiso 1 1 calc R . .
H12E H 0.1277 0.0630 -0.0541 0.087 Uiso 1 1 calc R . .
H12F H 0.1211 0.1419 -0.0864 0.087 Uiso 1 1 calc R . .
C122 C 0.03653(15) 0.0887(6) -0.0655(4) 0.062(3) Uani 1 1 d . . .
C123 C 0.04608(15) 0.0262(6) -0.0334(4) 0.058(3) Uani 1 1 d . . .
C124 C 0.04417(18) -0.0581(6) -0.0464(4) 0.070(3) Uani 1 1 d . . .
H124 H 0.0494 -0.1001 -0.0244 0.084 Uiso 1 1 calc R . .
C125 C 0.03441(18) -0.0787(6) -0.0926(5) 0.078(4) Uani 1 1 d . . .
H125 H 0.0342 -0.1344 -0.1019 0.093 Uiso 1 1 calc R . .
C126 C 0.02535(17) -0.0200(6) -0.1239(5) 0.084(4) Uani 1 1 d . . .
H126 H 0.0184 -0.0364 -0.1543 0.100 Uiso 1 1 calc R . .
C127 C 0.02605(15) 0.0653(6) -0.1126(4) 0.078(4) Uani 1 1 d . . .
H127 H 0.0199 0.1056 -0.1349 0.094 Uiso 1 1 calc R . .
C128 C 0.02842(14) 0.2343(6) -0.0510(3) 0.051(3) Uani 1 1 d . . .
C129 C 0.00368(15) 0.2364(6) -0.0627(5) 0.077(4) Uani 1 1 d . . .
C130 C -0.00076(15) 0.2938(6) -0.0260(4) 0.083(4) Uani 1 1 d . . .
H13A H -0.0157 0.2991 -0.0326 0.124 Uiso 1 1 calc R . .
H13B H 0.0052 0.3483 -0.0268 0.124 Uiso 1 1 calc R . .
H13C H 0.0054 0.2695 0.0042 0.124 Uiso 1 1 calc R . .
C131 C -0.00455(16) 0.2752(7) -0.1127(4) 0.085(4) Uani 1 1 d . . .
H13D H -0.0196 0.2784 -0.1227 0.127 Uiso 1 1 calc R . .
H13E H -0.0002 0.2403 -0.1336 0.127 Uiso 1 1 calc R . .
H13F H 0.0012 0.3306 -0.1122 0.127 Uiso 1 1 calc R . .
C132 C -0.00508(15) 0.1503(6) -0.0601(5) 0.097(5) Uani 1 1 d . . .
H13G H 0.0024 0.1250 -0.0309 0.146 Uiso 1 1 calc R . .
H13H H -0.0036 0.1160 -0.0848 0.146 Uiso 1 1 calc R . .
H13I H -0.0197 0.1548 -0.0631 0.146 Uiso 1 1 calc R . .

loop_
_atom_site_aniso_label
_atom_site_aniso_U_11
_atom_site_aniso_U_22
_atom_site_aniso_U_33
_atom_site_aniso_U_23
_atom_site_aniso_U_13
_atom_site_aniso_U_12
Nd1 0.0248(2) 0.0217(2) 0.0313(3) -0.00180(18) 0.0086(2) 0.00093(18)
Nd2 0.0207(2) 0.0178(2) 0.0329(3) 0.00125(18) 0.0068(2) 0.00378(17)
Nd3 0.0216(2) 0.0237(2) 0.0458(3) -0.0034(2) 0.0058(2) -0.00132(18)
Nd4 0.0260(3) 0.0298(2) 0.0636(4) -0.0088(2) 0.0063(3) 0.0003(2)
N1 0.026(4) 0.024(3) 0.045(5) -0.006(3) 0.016(4) -0.004(3)
N2 0.035(4) 0.025(3) 0.040(5) 0.005(3) 0.012(4) 0.007(3)
N3 0.021(4) 0.023(3) 0.036(4) -0.009(3) 0.006(3) 0.001(3)
N4 0.036(4) 0.027(3) 0.030(4) -0.005(3) 0.015(4) -0.003(3)
N5 0.019(4) 0.020(3) 0.028(4) -0.004(3) 0.007(3) -0.004(3)
N6 0.033(4) 0.019(3) 0.025(4) -0.005(3) 0.012(3) 0.003(3)
N7 0.018(3) 0.021(3) 0.013(3) 0.000(3) 0.000(3) 0.004(3)
N8 0.016(4) 0.022(3) 0.040(4) -0.003(3) 0.010(3) 0.007(3)
N9 0.016(4) 0.023(3) 0.055(5) -0.004(3) -0.007(4) 0.007(3)
N10 0.030(4) 0.022(3) 0.033(4) -0.002(3) 0.009(3) 0.005(3)
N11 0.032(5) 0.038(4) 0.042(5) -0.007(4) 0.000(4) -0.008(3)
N12 0.012(3) 0.023(3) 0.061(5) -0.009(3) 0.007(3) 0.001(3)
N13 0.043(5) 0.046(4) 0.067(6) -0.008(4) 0.033(5) -0.003(4)
N14 0.029(4) 0.032(4) 0.078(6) -0.005(4) 0.024(4) -0.005(3)
N15 0.032(4) 0.020(3) 0.062(6) -0.007(3) 0.017(4) -0.003(3)
N16 0.023(4) 0.041(4) 0.095(7) -0.021(4) 0.008(4) 0.007(3)
O1 0.025(3) 0.028(3) 0.045(4) 0.000(2) 0.017(3) 0.002(2)
O2 0.032(3) 0.034(3) 0.029(3) -0.002(2) 0.003(3) 0.016(2)
O3 0.022(3) 0.026(3) 0.029(3) 0.000(2) 0.011(3) -0.002(2)
O4 0.018(3) 0.026(3) 0.046(4) 0.007(2) 0.007(3) 0.008(2)
O5 0.015(3) 0.021(3) 0.035(3) -0.006(2) 0.006(3) 0.001(2)
O6 0.025(3) 0.019(3) 0.045(4) 0.003(2) 0.005(3) 0.000(2)
O7 0.025(3) 0.030(3) 0.051(4) 0.003(3) -0.001(3) 0.003(2)
O8 0.023(3) 0.044(3) 0.060(4) -0.006(3) 0.007(3) 0.001(3)
O9 0.017(3) 0.022(3) 0.041(4) -0.004(2) -0.001(3) 0.006(2)
O10 0.029(3) 0.022(3) 0.056(4) -0.002(3) 0.014(3) -0.004(2)
O11 0.041(4) 0.034(3) 0.051(4) 0.001(3) 0.007(3) 0.005(3)
O12 0.036(4) 0.041(4) 0.099(6) -0.027(3) -0.006(4) -0.001(3)
C1 0.026(5) 0.021(4) 0.035(5) -0.008(3) 0.016(4) -0.005(3)
C2 0.046(6) 0.029(4) 0.023(5) -0.007(3) 0.013(4) -0.002(4)
C3 0.021(5) 0.042(5) 0.061(7) -0.006(4) 0.021(5) 0.003(4)
C4 0.027(5) 0.036(5) 0.051(6) -0.010(4) 0.012(5) 0.008(4)
C5 0.049(6) 0.029(4) 0.025(5) 0.003(4) 0.007(4) 0.005(4)
C6 0.034(5) 0.017(4) 0.040(6) -0.005(4) 0.013(4) -0.003(3)
C7 0.031(5) 0.022(4) 0.043(6) -0.001(4) 0.006(4) -0.004(4)
C8 0.028(5) 0.027(4) 0.042(6) 0.008(4) 0.015(4) 0.002(4)
C9 0.077(8) 0.023(4) 0.070(7) -0.006(4) 0.038(6) -0.004(4)
C10 0.044(6) 0.044(5) 0.046(6) -0.002(4) 0.014(5) -0.004(4)
C11 0.072(7) 0.017(4) 0.065(7) -0.002(4) 0.033(6) 0.004(4)
C12 0.026(5) 0.025(4) 0.032(5) -0.002(3) 0.011(4) -0.001(3)
C13 0.027(5) 0.040(5) 0.050(6) -0.001(4) 0.020(5) -0.005(4)
C14 0.036(6) 0.032(5) 0.052(6) -0.006(4) 0.014(5) 0.000(4)
C15 0.039(6) 0.032(5) 0.041(6) -0.004(4) 0.007(5) -0.006(4)
C16 0.035(5) 0.044(5) 0.047(6) -0.015(4) 0.021(5) -0.007(4)
C17 0.029(5) 0.029(4) 0.030(5) -0.003(4) 0.009(4) -0.003(4)
C18 0.013(4) 0.035(4) 0.022(5) -0.007(3) 0.009(4) -0.002(3)
C19 0.036(5) 0.029(4) 0.032(5) -0.003(4) 0.005(4) 0.007(4)
C20 0.038(5) 0.056(7) 0.037(7) 0.006(5) 0.009(5) 0.014(5)
C20' 0.038(5) 0.056(7) 0.037(7) 0.006(5) 0.009(5) 0.014(5)
C21 0.069(8) 0.062(6) 0.042(6) 0.002(5) 0.010(6) 0.031(5)
C22 0.198(15) 0.054(7) 0.030(6) 0.009(5) -0.027(8) 0.019(8)
C23 0.025(4) 0.012(4) 0.032(5) 0.005(3) 0.009(4) 0.003(3)
C24 0.029(5) 0.034(5) 0.037(6) -0.006(4) 0.011(4) 0.004(4)
C25 0.044(6) 0.040(5) 0.027(5) 0.002(4) 0.015(4) 0.000(4)
C26 0.042(6) 0.029(4) 0.046(6) 0.006(4) 0.024(5) -0.005(4)
C27 0.043(6) 0.029(4) 0.034(5) -0.007(4) 0.016(4) -0.005(4)
C28 0.029(5) 0.020(4) 0.051(6) 0.004(4) 0.021(4) 0.007(3)
C29 0.038(6) 0.005(3) 0.053(6) 0.001(4) 0.010(5) 0.002(3)
C30 0.035(5) 0.045(5) 0.034(6) -0.001(4) 0.013(5) -0.008(4)
C31 0.046(7) 0.099(8) 0.072(8) -0.007(6) 0.027(6) -0.011(6)
C32 0.042(7) 0.044(6) 0.142(11) -0.002(6) 0.052(7) -0.012(5)
C33 0.025(6) 0.071(7) 0.116(10) -0.041(6) 0.021(6) -0.007(5)
C34 0.027(5) 0.019(4) 0.031(5) -0.003(3) 0.001(4) 0.002(3)
C35 0.025(5) 0.026(4) 0.021(5) 0.017(3) 0.004(4) 0.003(3)
C36 0.024(5) 0.020(4) 0.050(6) 0.008(4) 0.003(5) 0.004(3)
C37 0.030(5) 0.022(4) 0.035(5) -0.002(4) -0.001(4) -0.001(4)
C38 0.040(6) 0.025(4) 0.036(6) 0.004(4) 0.012(5) 0.003(4)
C39 0.022(5) 0.017(4) 0.028(5) 0.004(3) 0.003(4) 0.003(3)
C40 0.038(5) 0.021(4) 0.019(5) 0.000(3) 0.008(4) 0.004(4)
C41 0.039(6) 0.027(4) 0.045(6) 0.014(4) 0.011(5) 0.009(4)
C42 0.054(6) 0.028(4) 0.055(7) 0.021(4) 0.017(5) 0.007(4)
C43 0.079(8) 0.042(5) 0.041(6) 0.014(4) 0.032(6) 0.016(5)
C44 0.047(6) 0.020(4) 0.046(6) 0.006(4) 0.018(5) 0.015(4)
C45 0.011(4) 0.026(4) 0.032(5) -0.005(3) 0.002(4) -0.001(3)
C46 0.022(5) 0.032(4) 0.028(5) 0.001(4) 0.003(4) 0.008(3)
C47 0.027(5) 0.042(5) 0.043(6) -0.007(4) 0.020(4) 0.004(4)
C48 0.016(4) 0.040(5) 0.033(5) 0.006(4) 0.008(4) 0.000(4)
C49 0.025(5) 0.023(4) 0.039(5) -0.009(4) 0.008(4) -0.005(3)
C50 0.017(4) 0.027(4) 0.032(5) -0.013(4) 0.006(4) -0.002(3)
C51 0.022(4) 0.016(4) 0.028(5) 0.000(3) 0.000(4) -0.003(3)
C52 0.015(4) 0.028(4) 0.070(7) 0.002(4) 0.017(5) -0.001(3)
C53 0.025(5) 0.027(4) 0.037(5) -0.007(4) 0.007(4) -0.010(3)
C54 0.031(5) 0.034(5) 0.051(6) 0.011(4) 0.017(5) 0.001(4)
C55 0.026(5) 0.016(4) 0.029(5) 0.004(3) 0.004(4) 0.008(3)
C56 0.031(5) 0.021(4) 0.031(5) 0.001(3) 0.009(4) 0.013(3)
C57 0.021(5) 0.037(5) 0.038(5) 0.007(4) 0.010(4) 0.008(4)
C58 0.034(5) 0.020(4) 0.033(5) -0.005(3) 0.009(4) 0.007(4)
C59 0.050(6) 0.025(4) 0.051(6) -0.005(4) 0.016(5) 0.006(4)
C60 0.027(5) 0.027(4) 0.043(6) -0.009(4) 0.003(4) 0.001(4)
C61 0.020(4) 0.017(4) 0.040(5) 0.004(3) 0.008(4) 0.007(3)
C62 0.016(4) 0.020(4) 0.043(6) -0.001(4) 0.014(4) 0.001(3)
C63 0.017(4) 0.030(4) 0.049(6) -0.001(4) 0.011(4) -0.002(3)
C64 0.049(6) 0.051(5) 0.046(6) 0.001(4) 0.017(5) -0.011(5)
C65 0.032(5) 0.038(5) 0.049(6) -0.009(4) 0.008(5) 0.011(4)
C66 0.033(5) 0.087(7) 0.016(5) -0.018(4) -0.001(4) 0.006(5)
C67 0.028(5) 0.036(5) 0.047(6) -0.006(4) 0.005(5) 0.010(4)
C68 0.042(6) 0.030(5) 0.046(6) 0.003(4) 0.011(5) 0.017(4)
C69 0.051(7) 0.034(5) 0.072(7) 0.012(5) 0.022(6) 0.003(5)
C70 0.051(7) 0.039(5) 0.072(7) 0.002(5) 0.028(6) 0.013(5)
C71 0.054(7) 0.020(4) 0.062(7) -0.004(4) 0.019(5) 0.005(4)
C72 0.025(5) 0.025(4) 0.033(5) -0.006(3) 0.000(4) -0.004(3)
C73 0.024(5) 0.042(5) 0.049(6) -0.009(5) 0.014(5) 0.010(4)
C74 0.030(5) 0.050(5) 0.044(6) -0.003(4) 0.004(5) 0.009(4)
C75 0.046(6) 0.059(6) 0.058(7) -0.013(5) 0.009(5) 0.008(5)
C76 0.073(8) 0.045(6) 0.051(7) 0.001(5) 0.009(6) 0.010(5)
C77 0.053(7) 0.048(5) 0.062(7) -0.014(5) 0.011(6) 0.001(5)
C78 0.024(5) 0.032(5) 0.071(7) -0.022(5) -0.008(5) 0.007(4)
C79 0.037(6) 0.034(5) 0.089(9) -0.009(5) 0.009(6) 0.012(4)
C80 0.053(7) 0.051(6) 0.053(7) -0.012(5) -0.004(6) 0.016(5)
C81 0.052(7) 0.037(6) 0.107(10) -0.021(6) -0.019(7) 0.018(5)
C82 0.032(6) 0.074(8) 0.089(9) -0.043(7) -0.030(6) 0.023(6)
C83 0.029(6) 0.058(6) 0.103(10) -0.021(6) -0.005(6) 0.020(5)
C84 0.031(6) 0.016(4) 0.087(9) -0.012(5) 0.014(6) -0.003(4)
C85 0.023(5) 0.058(6) 0.104(10) -0.022(6) 0.025(6) -0.009(5)
C86 0.049(8) 0.125(10) 0.099(11) -0.035(8) 0.032(7) 0.012(7)
C87 0.035(6) 0.061(6) 0.110(10) -0.014(6) 0.025(6) -0.017(5)
C88 0.039(7) 0.057(7) 0.187(14) -0.027(7) 0.050(8) -0.001(5)
C89 0.019(5) 0.021(4) 0.055(6) 0.006(4) 0.009(4) -0.002(3)
C90 0.035(5) 0.037(5) 0.039(6) 0.001(4) 0.007(5) 0.004(4)
C91 0.030(5) 0.037(5) 0.070(7) -0.014(5) 0.013(5) 0.007(4)
C92 0.040(6) 0.023(4) 0.075(8) -0.003(5) 0.018(6) 0.009(4)
C93 0.023(5) 0.023(4) 0.074(7) 0.005(4) 0.005(5) 0.006(4)
C94 0.019(5) 0.021(4) 0.054(6) -0.002(4) 0.002(4) 0.001(3)
C95 0.034(5) 0.019(4) 0.033(5) 0.000(3) 0.004(4) -0.006(4)
C96 0.020(5) 0.021(4) 0.041(6) 0.006(3) 0.006(4) 0.009(3)
C97 0.032(6) 0.054(5) 0.051(6) -0.004(5) 0.011(5) -0.019(4)
C98 0.031(5) 0.023(4) 0.065(7) 0.000(4) -0.002(5) 0.005(4)
C99 0.034(5) 0.016(4) 0.071(7) 0.008(4) 0.011(5) 0.008(4)
C100 0.045(6) 0.040(5) 0.075(8) -0.010(5) 0.025(6) -0.002(5)
C101 0.057(7) 0.047(6) 0.094(9) -0.030(6) 0.048(7) -0.021(5)
C102 0.076(8) 0.049(6) 0.139(11) -0.050(6) 0.082(8) -0.028(5)
C103 0.047(7) 0.079(8) 0.125(11) -0.026(7) 0.037(8) -0.015(6)
C104 0.062(8) 0.075(7) 0.115(11) -0.049(7) 0.046(8) -0.042(6)
C105 0.047(7) 0.058(6) 0.097(9) -0.021(6) 0.033(7) -0.014(5)
C106 0.025(5) 0.031(5) 0.059(7) -0.006(4) 0.015(5) -0.004(4)
C107 0.043(6) 0.045(5) 0.061(7) 0.012(5) 0.020(6) 0.002(4)
C108 0.039(6) 0.061(6) 0.071(8) 0.015(5) -0.005(6) -0.007(5)
C109 0.087(8) 0.049(6) 0.054(7) -0.005(5) 0.039(6) -0.010(5)
C110 0.105(10) 0.039(6) 0.071(8) 0.000(5) 0.017(7) 0.012(6)
C111 0.045(6) 0.021(4) 0.076(7) -0.003(4) 0.023(6) 0.001(4)
C112 0.055(7) 0.025(5) 0.082(8) -0.005(5) 0.026(6) -0.001(5)
C113 0.077(8) 0.023(5) 0.095(9) 0.009(5) 0.043(7) 0.001(5)
C114 0.084(9) 0.046(6) 0.054(7) 0.006(5) 0.034(7) 0.005(6)
C115 0.047(6) 0.034(5) 0.065(7) 0.000(5) 0.015(6) 0.006(4)
C116 0.038(6) 0.029(5) 0.064(7) -0.001(4) 0.017(5) 0.009(4)
C117 0.028(5) 0.046(6) 0.060(7) -0.008(5) 0.012(5) -0.006(4)
C118 0.048(6) 0.031(5) 0.059(7) -0.008(4) 0.015(5) -0.011(4)
C119 0.071(8) 0.030(5) 0.087(8) -0.010(5) 0.033(7) -0.006(5)
C120 0.055(7) 0.054(6) 0.052(7) -0.021(5) 0.008(5) -0.004(5)
C121 0.048(7) 0.052(6) 0.078(8) -0.005(5) 0.028(6) 0.006(5)
C122 0.033(6) 0.058(7) 0.095(9) -0.042(6) 0.018(6) -0.022(5)
C123 0.035(6) 0.041(6) 0.093(9) -0.025(6) 0.012(6) -0.009(5)
C124 0.098(10) 0.039(6) 0.078(9) -0.016(6) 0.035(8) -0.013(6)
C125 0.065(8) 0.041(6) 0.140(13) -0.016(7) 0.051(9) -0.013(6)
C126 0.060(8) 0.046(7) 0.128(12) -0.042(7) 0.007(8) -0.002(6)
C127 0.034(6) 0.066(7) 0.122(11) -0.038(7) 0.008(7) -0.008(5)
C128 0.027(5) 0.054(6) 0.067(7) -0.017(5) 0.008(5) -0.009(5)
C129 0.022(6) 0.051(6) 0.148(12) -0.026(7) 0.015(7) 0.005(5)
C130 0.037(7) 0.091(8) 0.110(10) -0.039(7) 0.011(7) -0.007(6)
C131 0.051(8) 0.104(9) 0.087(10) -0.011(7) 0.005(7) 0.030(7)
C132 0.030(7) 0.079(8) 0.183(15) -0.015(8) 0.036(8) -0.011(6)

loop_
_atom_type_symbol
_atom_type_description
_atom_type_scat_dispersion_real
_atom_type_scat_dispersion_imag
_atom_type_scat_source
C C 0.0033 0.0016 'International Tables Vol C Tables 4.2.6.8 and 6.1.1.4'
H H 0.0000 0.0000 'International Tables Vol C Tables 4.2.6.8 and 6.1.1.4'
N N 0.0061 0.0033 'International Tables Vol C Tables 4.2.6.8 and 6.1.1.4'
Nd Nd -0.1943 3.0179 'International Tables Vol C Tables 4.2.6.8 and 6.1.1.4'
O O 0.0106 0.0060 'International Tables Vol C Tables 4.2.6.8 and 6.1.1.4'

loop_
_geom_angle_atom_site_label_1
_geom_angle_atom_site_label_2
_geom_angle_atom_site_label_3
_geom_angle
O2 Nd1 O5 97.80(16)
O2 Nd1 O1 115.18(17)
O5 Nd1 O1 96.83(16)
O2 Nd1 N2 134.87(19)
O5 Nd1 N2 125.20(18)
O1 Nd1 N2 52.92(19)
O2 Nd1 N3 53.49(17)
O5 Nd1 N3 146.86(17)
O1 Nd1 N3 83.94(18)
N2 Nd1 N3 81.4(2)
O2 Nd1 O3 116.06(16)
O5 Nd1 O3 67.75(16)
O1 Nd1 O3 127.92(16)
N2 Nd1 O3 94.61(18)
N3 Nd1 O3 135.86(18)
O2 Nd1 N4 89.2(2)
O5 Nd1 N4 115.34(18)
O1 Nd1 N4 136.87(18)
N2 Nd1 N4 84.4(2)
N3 Nd1 N4 83.7(2)
O3 Nd1 N4 52.22(18)
O2 Nd1 C7 126.1(2)
O5 Nd1 C7 115.4(2)
O1 Nd1 C7 26.37(19)
N2 Nd1 C7 26.9(2)
N3 Nd1 C7 78.6(2)
O3 Nd1 C7 115.45(19)
N4 Nd1 C7 110.5(2)
O2 Nd1 C18 26.49(17)
O5 Nd1 C18 123.76(18)
O1 Nd1 C18 103.20(18)
N2 Nd1 C18 108.5(2)
N3 Nd1 C18 27.36(17)
O3 Nd1 C18 127.19(17)
N4 Nd1 C18 82.8(2)
C7 Nd1 C18 104.5(2)
O2 Nd1 C29 107.2(2)
O5 Nd1 C29 93.1(2)
O1 Nd1 C29 134.44(18)
N2 Nd1 C29 85.5(2)
N3 Nd1 C29 110.0(2)
O3 Nd1 C29 26.32(19)
N4 Nd1 C29 26.5(2)
C7 Nd1 C29 111.7(2)
C18 Nd1 C29 107.6(2)
O4 Nd2 O3 76.21(16)
O4 Nd2 O9 130.23(16)
O3 Nd2 O9 83.86(16)
O4 Nd2 N6 53.95(18)
O3 Nd2 N6 89.96(17)
O9 Nd2 N6 170.84(17)
O4 Nd2 N7 130.13(16)
O3 Nd2 N7 117.13(16)
O9 Nd2 N7 99.58(16)
N6 Nd2 N7 77.23(18)
O4 Nd2 O5 117.12(16)
O3 Nd2 O5 65.91(15)
O9 Nd2 O5 94.15(14)
N6 Nd2 O5 77.12(17)
N7 Nd2 O5 51.22(16)
O4 Nd2 O6 104.43(16)
O3 Nd2 O6 135.60(16)
O9 Nd2 O6 61.55(14)
N6 Nd2 O6 127.07(16)
N7 Nd2 O6 96.58(17)
O5 Nd2 O6 137.83(15)
O4 Nd2 N8 78.19(18)
O3 Nd2 N8 154.28(17)
O9 Nd2 N8 111.33(17)
N6 Nd2 N8 76.93(18)
N7 Nd2 N8 81.83(17)
O5 Nd2 N8 130.15(16)
O6 Nd2 N8 50.29(16)
O4 Nd2 C40 26.72(19)
O3 Nd2 C40 84.57(18)
O9 Nd2 C40 156.8(2)
N6 Nd2 C40 27.4(2)
N7 Nd2 C40 103.6(2)
O5 Nd2 C40 99.40(18)
O6 Nd2 C40 116.18(17)
N8 Nd2 C40 73.6(2)
O4 Nd2 C55 126.37(18)
O3 Nd2 C55 91.70(18)
O9 Nd2 C55 98.95(17)
N6 Nd2 C55 74.42(19)
N7 Nd2 C55 25.46(18)
O5 Nd2 C55 25.83(16)
O6 Nd2 C55 118.92(19)
N8 Nd2 C55 105.58(19)
C40 Nd2 C55 101.5(2)
O4 Nd2 C62 95.76(18)
O3 Nd2 C62 157.68(17)
O9 Nd2 C62 85.87(18)
N6 Nd2 C62 102.21(19)
N7 Nd2 C62 84.10(18)
O5 Nd2 C62 134.77(17)
O6 Nd2 C62 25.79(16)
N8 Nd2 C62 25.51(17)
C40 Nd2 C62 97.6(2)
C55 Nd2 C62 109.5(2)
O8 Nd3 O6 125.31(18)
O8 Nd3 O10 74.62(17)
O6 Nd3 O10 83.68(15)
O8 Nd3 N11 53.5(2)
O6 Nd3 N11 171.42(17)
O10 Nd3 N11 87.95(18)
O8 Nd3 N10 130.71(19)
O6 Nd3 N10 103.90(18)
O10 Nd3 N10 117.61(19)
N11 Nd3 N10 78.3(2)
O8 Nd3 O7 117.90(18)
O6 Nd3 O7 97.10(16)
O10 Nd3 O7 66.89(17)
N11 Nd3 O7 77.8(2)
N10 Nd3 O7 50.75(17)
O8 Nd3 N12 78.93(19)
O6 Nd3 N12 111.93(17)
O10 Nd3 N12 153.54(19)
N11 Nd3 N12 76.54(19)
N10 Nd3 N12 80.5(2)
O7 Nd3 N12 128.37(19)
O8 Nd3 O9 103.69(17)
O6 Nd3 O9 61.62(15)
O10 Nd3 O9 136.65(16)
N11 Nd3 O9 126.67(17)
N10 Nd3 O9 96.58(18)
O7 Nd3 O9 137.73(17)
N12 Nd3 O9 50.53(16)
O8 Nd3 C84 26.9(2)
O6 Nd3 C84 151.9(2)
O10 Nd3 C84 81.84(19)
N11 Nd3 C84 26.7(2)
N10 Nd3 C84 104.2(3)
O7 Nd3 C84 99.2(2)
N12 Nd3 C84 74.7(2)
O9 Nd3 C84 116.5(2)
O8 Nd3 C95 96.2(2)
O6 Nd3 C95 86.36(18)
O10 Nd3 C95 158.65(19)
N11 Nd3 C95 102.2(2)
N10 Nd3 C95 83.1(2)
O7 Nd3 C95 133.33(19)
N12 Nd3 C95 25.76(18)
O9 Nd3 C95 25.90(17)
C84 Nd3 C95 98.7(2)
O8 Nd3 C73 127.0(2)
O6 Nd3 C73 103.14(18)
O10 Nd3 C73 92.7(2)
N11 Nd3 C73 75.3(2)
N10 Nd3 C73 24.97(19)
O7 Nd3 C73 25.87(18)
N12 Nd3 C73 103.7(2)
O9 Nd3 C73 118.7(2)
C84 Nd3 C73 101.5(3)
C95 Nd3 C73 108.0(2)
O8 Nd3 Nd4 93.17(12)
O6 Nd3 Nd4 96.48(11)
O10 Nd3 Nd4 34.84(13)
N11 Nd3 Nd4 75.45(14)
N10 Nd3 Nd4 83.10(14)
O7 Nd3 Nd4 32.98(12)
N12 Nd3 Nd4 149.82(14)
O9 Nd3 Nd4 157.49(10)
C84 Nd3 Nd4 85.14(17)
C95 Nd3 Nd4 166.20(14)
C73 Nd3 Nd4 58.19(16)
O12 Nd4 O11 116.3(2)
O12 Nd4 O7 101.04(18)
O11 Nd4 O7 90.31(18)
O12 Nd4 N14 88.8(2)
O11 Nd4 N14 139.13(19)
O7 Nd4 N14 117.4(2)
O12 Nd4 N15 134.0(2)
O11 Nd4 N15 53.5(2)
O7 Nd4 N15 121.90(19)
N14 Nd4 N15 85.7(2)
O12 Nd4 N16 54.24(19)
O11 Nd4 N16 85.1(2)
O7 Nd4 N16 148.0(2)
N14 Nd4 N16 85.0(3)
N15 Nd4 N16 79.7(2)
O12 Nd4 O10 115.2(2)
O11 Nd4 O10 127.11(18)
O7 Nd4 O10 68.69(17)
N14 Nd4 O10 51.9(2)
N15 Nd4 O10 96.6(2)
N16 Nd4 O10 136.8(2)
O12 Nd4 C128 27.4(2)
O11 Nd4 C128 103.7(2)
O7 Nd4 C128 127.1(2)
N14 Nd4 C128 83.8(3)
N15 Nd4 C128 106.6(2)
N16 Nd4 C128 27.1(2)
O10 Nd4 C128 128.1(2)
O12 Nd4 C117 126.4(2)
O11 Nd4 C117 26.4(2)
O7 Nd4 C117 109.6(2)
N14 Nd4 C117 112.7(2)
N15 Nd4 C117 27.4(2)
N16 Nd4 C117 78.4(2)
O10 Nd4 C117 116.5(2)
C128 Nd4 C117 103.8(2)
O12 Nd4 C106 106.1(2)
O11 Nd4 C106 135.6(2)
O7 Nd4 C106 94.2(2)
N14 Nd4 C106 26.2(2)
N15 Nd4 C106 87.8(2)
N16 Nd4 C106 111.1(2)
O10 Nd4 C106 26.10(18)
C128 Nd4 C106 108.2(3)
C117 Nd4 C106 114.0(2)
O12 Nd4 Nd3 106.08(13)
O11 Nd4 Nd3 117.00(13)
O7 Nd4 Nd3 35.43(13)
N14 Nd4 Nd3 82.21(16)
N15 Nd4 Nd3 118.29(15)
N16 Nd4 Nd3 156.81(16)
O10 Nd4 Nd3 34.23(11)
C128 Nd4 Nd3 131.49(18)
C117 Nd4 Nd3 124.44(17)
C106 Nd4 Nd3 58.93(15)
C23 N1 C12 117.3(6)
C23 N1 C1 118.2(6)
C12 N1 C1 116.7(5)
C7 N2 C6 131.7(6)
C7 N2 Nd1 92.5(5)
C6 N2 Nd1 134.6(4)
C18 N3 C17 132.3(7)
C18 N3 Nd1 91.6(4)
C17 N3 Nd1 135.3(5)
C29 N4 C28 132.1(7)
C29 N4 Nd1 93.7(5)
C28 N4 Nd1 133.5(5)
C34 N5 C56 118.5(6)
C34 N5 C45 119.9(6)
C56 N5 C45 118.3(6)
C40 N6 C39 130.2(6)
C40 N6 Nd2 91.9(5)
C39 N6 Nd2 137.1(5)
C55 N7 C50 127.2(6)
C55 N7 Nd2 98.1(5)
C50 N7 Nd2 134.2(4)
C62 N8 C61 126.0(6)
C62 N8 Nd2 95.2(4)
C61 N8 Nd2 138.3(5)
C67 N9 C94 120.3(6)
C67 N9 C79 120.8(8)
C94 N9 C79 115.6(7)
C73 N10 C72 126.4(7)
C73 N10 Nd3 98.0(5)
C72 N10 Nd3 134.9(5)
C84 N11 C78 130.7(8)
C84 N11 Nd3 91.8(6)
C78 N11 Nd3 137.1(6)
C95 N12 C89 126.8(6)
C95 N12 Nd3 95.2(4)
C89 N12 Nd3 137.7(5)
C123 N13 C101 119.5(8)
C123 N13 C112 114.9(7)
C101 N13 C112 119.3(9)
C106 N14 C100 130.5(8)
C106 N14 Nd4 96.2(5)
C100 N14 Nd4 132.9(6)
C117 N15 C111 132.0(7)
C117 N15 Nd4 92.4(5)
C111 N15 Nd4 135.4(6)
C128 N16 C122 130.6(8)
C128 N16 Nd4 91.7(5)
C122 N16 Nd4 136.6(6)
C7 O1 Nd1 97.6(4)
C18 O2 Nd1 99.2(4)
C29 O3 Nd2 142.9(4)
C29 O3 Nd1 94.4(4)
Nd2 O3 Nd1 112.36(19)
C40 O4 Nd2 97.8(4)
C55 O5 Nd1 149.6(5)
C55 O5 Nd2 95.0(4)
Nd1 O5 Nd2 112.45(19)
C62 O6 Nd3 151.5(5)
C62 O6 Nd2 96.0(4)
Nd3 O6 Nd2 110.24(18)
C73 O7 Nd4 147.6(5)
C73 O7 Nd3 96.5(5)
Nd4 O7 Nd3 111.6(2)
C84 O8 Nd3 96.9(6)
C95 O9 Nd2 152.6(5)
C95 O9 Nd3 94.2(4)
Nd2 O9 Nd3 109.67(16)
C106 O10 Nd3 144.8(5)
C106 O10 Nd4 95.4(5)
Nd3 O10 Nd4 110.9(2)
C117 O11 Nd4 98.1(5)
C128 O12 Nd4 97.7(5)
C2 C1 C6 121.1(7)
C2 C1 N1 123.4(7)
C6 C1 N1 115.5(7)
C1 C2 C3 121.1(8)
C1 C2 H2 119.4
C3 C2 H2 119.4
C4 C3 C2 118.8(8)
C4 C3 H3 120.6
C2 C3 H3 120.6
C3 C4 C5 121.7(8)
C3 C4 H4 119.2
C5 C4 H4 119.2
C4 C5 C6 120.5(8)
C4 C5 H5 119.7
C6 C5 H5 119.7
C1 C6 N2 119.6(7)
C1 C6 C5 116.6(7)
N2 C6 C5 123.2(7)
O1 C7 N2 115.5(6)
O1 C7 C8 116.4(7)
N2 C7 C8 128.1(7)
O1 C7 Nd1 56.1(3)
N2 C7 Nd1 60.6(4)
C8 C7 Nd1 167.8(6)
C10 C8 C9 109.8(7)
C10 C8 C11 107.9(7)
C9 C8 C11 108.6(7)
C10 C8 C7 107.3(6)
C9 C8 C7 107.0(6)
C11 C8 C7 116.1(6)
C8 C9 H9A 109.5
C8 C9 H9B 109.5
H9A C9 H9B 109.5
C8 C9 H9C 109.5
H9A C9 H9C 109.5
H9B C9 H9C 109.5
C8 C10 H10A 109.5
C8 C10 H10B 109.5
H10A C10 H10B 109.5
C8 C10 H10C 109.5
H10A C10 H10C 109.5
H10B C10 H10C 109.5
C8 C11 H11A 109.5
C8 C11 H11B 109.5
H11A C11 H11B 109.5
C8 C11 H11C 109.5
H11A C11 H11C 109.5
H11B C11 H11C 109.5
C17 C12 C13 119.1(7)
C17 C12 N1 118.2(6)
C13 C12 N1 122.7(7)
C14 C13 C12 121.9(8)
C14 C13 H13 119.1
C12 C13 H13 119.1
C15 C14 C13 118.9(8)
C15 C14 H14 120.6
C13 C14 H14 120.6
C14 C15 C16 120.8(8)
C14 C15 H15 119.6
C16 C15 H15 119.6
C15 C16 C17 121.0(8)
C15 C16 H16 119.5
C17 C16 H16 119.5
N3 C17 C12 118.8(7)
N3 C17 C16 122.4(7)
C12 C17 C16 118.3(7)
O2 C18 N3 114.2(6)
O2 C18 C19 116.4(6)
N3 C18 C19 129.4(7)
O2 C18 Nd1 54.3(3)
N3 C18 Nd1 61.0(4)
C19 C18 Nd1 166.1(5)
C21 C19 C22 106.2(8)
C21 C19 C20 121.9(10)
C22 C19 C20 96.8(10)
C21 C19 C18 113.7(6)
C22 C19 C18 107.8(7)
C20 C19 C18 108.3(10)
C21 C19 C20' 100.8(10)
C22 C19 C20' 119.2(10)
C20 C19 C20' 25.7(9)
C18 C19 C20' 109.1(9)
C19 C21 H21A 109.5
C19 C21 H21B 109.5
H21A C21 H21B 109.5
C19 C21 H21C 109.5
H21A C21 H21C 109.5
H21B C21 H21C 109.5
C19 C22 H22A 109.5
C19 C22 H22B 109.5
H22A C22 H22B 109.5
C19 C22 H22C 109.5
H22A C22 H22C 109.5
H22B C22 H22C 109.5
C24 C23 C28 121.1(6)
C24 C23 N1 121.9(6)
C28 C23 N1 116.9(7)
C23 C24 C25 121.2(7)
C23 C24 H24 119.4
C25 C24 H24 119.4
C26 C25 C24 119.5(8)
C26 C25 H25 120.2
C24 C25 H25 120.2
C25 C26 C27 120.0(7)
C25 C26 H26 120.0
C27 C26 H26 120.0
C26 C27 C28 122.1(7)
C26 C27 H27 118.9
C28 C27 H27 118.9
N4 C28 C23 121.2(6)
N4 C28 C27 122.2(7)
C23 C28 C27 116.0(7)
O3 C29 N4 117.1(7)
O3 C29 C30 118.0(7)
N4 C29 C30 124.7(8)
O3 C29 Nd1 59.3(4)
N4 C29 Nd1 59.8(4)
C30 C29 Nd1 161.6(5)
C33 C30 C31 113.0(8)
C33 C30 C32 107.3(7)
C31 C30 C32 104.9(7)
C33 C30 C29 113.8(7)
C31 C30 C29 105.8(7)
C32 C30 C29 111.8(6)
C30 C31 H31A 109.5
C30 C31 H31B 109.5
H31A C31 H31B 109.5
C30 C31 H31C 109.5
H31A C31 H31C 109.5
H31B C31 H31C 109.5
C30 C32 H32A 109.5
C30 C32 H32B 109.5
H32A C32 H32B 109.5
C30 C32 H32C 109.5
H32A C32 H32C 109.5
H32B C32 H32C 109.5
C30 C33 H33A 109.5
C30 C33 H33B 109.5
H33A C33 H33B 109.5
C30 C33 H33C 109.5
H33A C33 H33C 109.5
H33B C33 H33C 109.5
C35 C34 N5 121.9(7)
C35 C34 C39 118.8(7)
N5 C34 C39 119.3(7)
C36 C35 C34 121.5(8)
C36 C35 H35 119.3
C34 C35 H35 119.3
C37 C36 C35 119.4(8)
C37 C36 H36 120.3
C35 C36 H36 120.3
C36 C37 C38 120.3(8)
C36 C37 H37 119.8
C38 C37 H37 119.8
C37 C38 C39 120.5(8)
C37 C38 H38 119.8
C39 C38 H38 119.8
N6 C39 C34 118.7(7)
N6 C39 C38 121.5(7)
C34 C39 C38 119.4(7)
O4 C40 N6 115.4(6)
O4 C40 C41 115.4(7)
N6 C40 C41 129.1(7)
O4 C40 Nd2 55.4(3)
N6 C40 Nd2 60.6(4)
C41 C40 Nd2 169.4(6)
C42 C41 C43 109.1(7)
C42 C41 C40 108.0(7)
C43 C41 C40 107.4(6)
C42 C41 C44 107.2(6)
C43 C41 C44 110.4(7)
C40 C41 C44 114.6(7)
C41 C42 H42A 109.5
C41 C42 H42B 109.5
H42A C42 H42B 109.5
C41 C42 H42C 109.5
H42A C42 H42C 109.5
H42B C42 H42C 109.5
C41 C43 H43A 109.5
C41 C43 H43B 109.5
H43A C43 H43B 109.5
C41 C43 H43C 109.5
H43A C43 H43C 109.5
H43B C43 H43C 109.5
C41 C44 H44A 109.5
C41 C44 H44B 109.5
H44A C44 H44B 109.5
C41 C44 H44C 109.5
H44A C44 H44C 109.5
H44B C44 H44C 109.5
C46 C45 C50 119.7(7)
C46 C45 N5 122.4(6)
C50 C45 N5 117.9(6)
C45 C46 C47 122.4(7)
C45 C46 H46 118.8
C47 C46 H46 118.8
C46 C47 C48 118.1(7)
C46 C47 H47 120.9
C48 C47 H47 120.9
C49 C48 C47 119.9(7)
C49 C48 H48 120.1
C47 C48 H48 120.1
C48 C49 C50 122.3(7)
C48 C49 H49 118.8
C50 C49 H49 118.8
N7 C50 C45 119.6(7)
N7 C50 C49 122.5(6)
C45 C50 C49 117.5(7)
C54 C51 C53 109.0(5)
C54 C51 C52 107.2(6)
C53 C51 C52 110.2(6)
C54 C51 C55 109.0(6)
C53 C51 C55 106.6(6)
C52 C51 C55 114.8(6)
C51 C52 H52A 109.5
C51 C52 H52B 109.5
H52A C52 H52B 109.5
C51 C52 H52C 109.5
H52A C52 H52C 109.5
H52B C52 H52C 109.5
C51 C53 H53A 109.5
C51 C53 H53B 109.5
H53A C53 H53B 109.5
C51 C53 H53C 109.5
H53A C53 H53C 109.5
H53B C53 H53C 109.5
C51 C54 H54A 109.5
C51 C54 H54B 109.5
H54A C54 H54B 109.5
C51 C54 H54C 109.5
H54A C54 H54C 109.5
H54B C54 H54C 109.5
N7 C55 O5 115.4(7)
N7 C55 C51 128.3(7)
O5 C55 C51 116.1(6)
N7 C55 Nd2 56.5(4)
O5 C55 Nd2 59.1(3)
C51 C55 Nd2 175.1(5)
C61 C56 C57 119.7(7)
C61 C56 N5 118.6(6)
C57 C56 N5 121.8(7)
C58 C57 C56 121.0(7)
C58 C57 H57 119.5
C56 C57 H57 119.5
C57 C58 C59 119.8(7)
C57 C58 H58 120.1
C59 C58 H58 120.1
C58 C59 C60 119.6(7)
C58 C59 H59 120.2
C60 C59 H59 120.2
C59 C60 C61 121.7(7)
C59 C60 H60 119.2
C61 C60 H60 119.2
C60 C61 N8 121.0(7)
C60 C61 C56 118.1(6)
N8 C61 C56 120.4(6)
N8 C62 O6 114.2(7)
N8 C62 C63 130.6(6)
O6 C62 C63 115.1(7)
N8 C62 Nd2 59.3(4)
O6 C62 Nd2 58.3(4)
C63 C62 Nd2 157.6(5)
C65 C63 C62 109.3(6)
C65 C63 C64 108.7(7)
C62 C63 C64 107.1(6)
C65 C63 C66 108.0(6)
C62 C63 C66 115.1(6)
C64 C63 C66 108.6(7)
C63 C64 H64A 109.5
C63 C64 H64B 109.5
H64A C64 H64B 109.5
C63 C64 H64C 109.5
H64A C64 H64C 109.5
H64B C64 H64C 109.5
C63 C65 H65A 109.5
C63 C65 H65B 109.5
H65A C65 H65B 109.5
C63 C65 H65C 109.5
H65A C65 H65C 109.5
H65B C65 H65C 109.5
C63 C66 H66A 109.5
C63 C66 H66B 109.5
H66A C66 H66B 109.5
C63 C66 H66C 109.5
H66A C66 H66C 109.5
H66B C66 H66C 109.5
C68 C67 N9 121.8(7)
C68 C67 C72 118.9(8)
N9 C67 C72 119.2(7)
C67 C68 C69 120.3(8)
C67 C68 H68 119.9
C69 C68 H68 119.9
C70 C69 C68 120.3(8)
C70 C69 H69 119.8
C68 C69 H69 119.8
C71 C70 C69 120.8(9)
C71 C70 H70 119.6
C69 C70 H70 119.6
C70 C71 C72 118.7(8)
C70 C71 H71 120.7
C72 C71 H71 120.7
C71 C72 C67 120.9(7)
C71 C72 N10 121.8(7)
C67 C72 N10 117.0(7)
N10 C73 O7 114.4(8)
N10 C73 C74 131.2(8)
O7 C73 C74 114.4(7)
N10 C73 Nd3 57.0(4)
O7 C73 Nd3 57.7(4)
C74 C73 Nd3 171.4(6)
C73 C74 C77 111.4(8)
C73 C74 C76 115.1(7)
C77 C74 C76 107.1(7)
C73 C74 C75 106.8(7)
C77 C74 C75 107.4(7)
C76 C74 C75 108.7(8)
C74 C75 H75A 109.5
C74 C75 H75B 109.5
H75A C75 H75B 109.5
C74 C75 H75C 109.5
H75A C75 H75C 109.5
H75B C75 H75C 109.5
C74 C76 H76A 109.5
C74 C76 H76B 109.5
H76A C76 H76B 109.5
C74 C76 H76C 109.5
H76A C76 H76C 109.5
H76B C76 H76C 109.5
C74 C77 H77A 109.5
C74 C77 H77B 109.5
H77A C77 H77B 109.5
C74 C77 H77C 109.5
H77A C77 H77C 109.5
H77B C77 H77C 109.5
C79 C78 C83 117.2(9)
C79 C78 N11 120.5(8)
C83 C78 N11 122.1(9)
C78 C79 C80 124.6(9)
C78 C79 N9 117.7(8)
C80 C79 N9 117.7(9)
C79 C80 C81 117.4(10)
C79 C80 H80 121.3
C81 C80 H80 121.3
C82 C81 C80 118.7(10)
C82 C81 H81 120.7
C80 C81 H81 120.7
C81 C82 C83 122.3(10)
C81 C82 H82 118.9
C83 C82 H82 118.9
C82 C83 C78 119.9(10)
C82 C83 H83 120.1
C78 C83 H83 120.1
N11 C84 O8 117.4(8)
N11 C84 C85 129.6(9)
O8 C84 C85 112.9(9)
N11 C84 Nd3 61.5(5)
O8 C84 Nd3 56.2(4)
C85 C84 Nd3 168.4(8)
C88 C85 C84 116.8(9)
C88 C85 C87 110.3(8)
C84 C85 C87 108.7(7)
C88 C85 C86 105.4(8)
C84 C85 C86 108.6(8)
C87 C85 C86 106.6(9)
C85 C86 H86A 109.5
C85 C86 H86B 109.5
H86A C86 H86B 109.5
C85 C86 H86C 109.5
H86A C86 H86C 109.5
H86B C86 H86C 109.5
C85 C87 H87A 109.5
C85 C87 H87B 109.5
H87A C87 H87B 109.5
C85 C87 H87C 109.5
H87A C87 H87C 109.5
H87B C87 H87C 109.5
C85 C88 H88A 109.5
C85 C88 H88B 109.5
H88A C88 H88B 109.5
C85 C88 H88C 109.5
H88A C88 H88C 109.5
H88B C88 H88C 109.5
C90 C89 C94 118.5(7)
C90 C89 N12 120.4(7)
C94 C89 N12 120.5(8)
C89 C90 C91 122.9(8)
C89 C90 H90 118.6
C91 C90 H90 118.6
C92 C91 C90 118.2(8)
C92 C91 H91 120.9
C90 C91 H91 120.9
C93 C92 C91 118.0(8)
C93 C92 H92 121.0
C91 C92 H92 121.0
C94 C93 C92 124.0(8)
C94 C93 H93 118.0
C92 C93 H93 118.0
C93 C94 C89 118.2(8)
C93 C94 N9 123.7(8)
C89 C94 N9 118.0(7)
N12 C95 O9 115.1(6)
N12 C95 C96 129.8(6)
O9 C95 C96 114.9(6)
N12 C95 Nd3 59.1(4)
O9 C95 Nd3 59.9(3)
C96 C95 Nd3 156.4(5)
C98 C96 C97 110.5(7)
C98 C96 C99 109.1(6)
C97 C96 C99 109.7(7)
C98 C96 C95 106.7(6)
C97 C96 C95 105.5(6)
C99 C96 C95 115.3(6)
C96 C97 H97A 109.5
C96 C97 H97B 109.5
H97A C97 H97B 109.5
C96 C97 H97C 109.5
H97A C97 H97C 109.5
H97B C97 H97C 109.5
C96 C98 H98A 109.5
C96 C98 H98B 109.5
H98A C98 H98B 109.5
C96 C98 H98C 109.5
H98A C98 H98C 109.5
H98B C98 H98C 109.5
C96 C99 H99A 109.5
C96 C99 H99B 109.5
H99A C99 H99B 109.5
C96 C99 H99C 109.5
H99A C99 H99C 109.5
H99B C99 H99C 109.5
C105 C100 C101 117.9(9)
C105 C100 N14 120.8(8)
C101 C100 N14 119.9(9)
C102 C101 C100 121.9(9)
C102 C101 N13 119.3(8)
C100 C101 N13 118.6(8)
C101 C102 C103 118.2(9)
C101 C102 H102 120.9
C103 C102 H102 120.9
C104 C103 C102 122.1(10)
C104 C103 H103 118.9
C102 C103 H103 118.9
C103 C104 C105 118.3(10)
C103 C104 H104 120.9
C105 C104 H104 120.9
C100 C105 C104 121.3(9)
C100 C105 H105 119.4
C104 C105 H105 119.4
O10 C106 N14 114.6(8)
O10 C106 C107 116.0(7)
N14 C106 C107 129.0(8)
O10 C106 Nd4 58.5(4)
N14 C106 Nd4 57.6(5)
C107 C106 Nd4 161.7(6)
C108 C107 C109 109.0(8)
C108 C107 C110 109.5(8)
C109 C107 C110 109.8(8)
C108 C107 C106 109.0(7)
C109 C107 C106 110.8(7)
C110 C107 C106 108.7(8)
C107 C108 H10D 109.5
C107 C108 H10E 109.5
H10D C108 H10E 109.5
C107 C108 H10F 109.5
H10D C108 H10F 109.5
H10E C108 H10F 109.5
C107 C109 H10G 109.5
C107 C109 H10H 109.5
H10G C109 H10H 109.5
C107 C109 H10I 109.5
H10G C109 H10I 109.5
H10H C109 H10I 109.5
C107 C110 H11D 109.5
C107 C110 H11E 109.5
H11D C110 H11E 109.5
C107 C110 H11F 109.5
H11D C110 H11F 109.5
H11E C110 H11F 109.5
C116 C111 N15 125.0(8)
C116 C111 C112 118.7(8)
N15 C111 C112 115.6(8)
C113 C112 N13 121.7(9)
C113 C112 C111 119.9(9)
N13 C112 C111 118.3(8)
C112 C113 C114 119.8(9)
C112 C113 H113 120.1
C114 C113 H113 120.1
C115 C114 C113 119.6(9)
C115 C114 H114 120.2
C113 C114 H114 120.2
C114 C115 C116 121.6(9)
C114 C115 H115 119.2
C116 C115 H115 119.2
C111 C116 C115 120.3(9)
C111 C116 H116 119.8
C115 C116 H116 119.8
O11 C117 N15 114.6(8)
O11 C117 C118 117.2(9)
N15 C117 C118 128.3(8)
O11 C117 Nd4 55.5(4)
N15 C117 Nd4 60.2(4)
C118 C117 Nd4 167.1(6)
C120 C118 C117 107.1(7)
C120 C118 C121 111.0(8)
C117 C118 C121 107.5(7)
C120 C118 C119 106.6(7)
C117 C118 C119 114.6(8)
C121 C118 C119 110.1(7)
C118 C119 H11G 109.5
C118 C119 H11H 109.5
H11G C119 H11H 109.5
C118 C119 H11I 109.5
H11G C119 H11I 109.5
H11H C119 H11I 109.5
C118 C120 H12A 109.5
C118 C120 H12B 109.5
H12A C120 H12B 109.5
C118 C120 H12C 109.5
H12A C120 H12C 109.5
H12B C120 H12C 109.5
C118 C121 H12D 109.5
C118 C121 H12E 109.5
H12D C121 H12E 109.5
C118 C121 H12F 109.5
H12D C121 H12F 109.5
H12E C121 H12F 109.5
C123 C122 N16 118.3(9)
C123 C122 C127 119.0(9)
N16 C122 C127 121.5(11)
C124 C123 C122 120.4(10)
C124 C123 N13 122.2(10)
C122 C123 N13 117.4(8)
C125 C124 C123 119.0(11)
C125 C124 H124 120.5
C123 C124 H124 120.5
C126 C125 C124 121.4(10)
C126 C125 H125 119.3
C124 C125 H125 119.3
C125 C126 C127 122.0(12)
C125 C126 H126 119.0
C127 C126 H126 119.0
C126 C127 C122 117.9(11)
C126 C127 H127 121.0
C122 C127 H127 121.0
N16 C128 O12 115.3(8)
N16 C128 C129 130.6(8)
O12 C128 C129 114.0(7)
N16 C128 Nd4 61.2(5)
O12 C128 Nd4 54.9(4)
C129 C128 Nd4 165.0(7)
C132 C129 C130 109.2(10)
C132 C129 C131 112.8(10)
C130 C129 C131 112.5(8)
C132 C129 C128 111.7(8)
C130 C129 C128 106.4(8)
C131 C129 C128 104.0(9)
C129 C130 H13A 109.5
C129 C130 H13B 109.5
H13A C130 H13B 109.5
C129 C130 H13C 109.5
H13A C130 H13C 109.5
H13B C130 H13C 109.5
C129 C131 H13D 109.5
C129 C131 H13E 109.5
H13D C131 H13E 109.5
C129 C131 H13F 109.5
H13D C131 H13F 109.5
H13E C131 H13F 109.5
C129 C132 H13G 109.5
C129 C132 H13H 109.5
H13G C132 H13H 109.5
C129 C132 H13I 109.5
H13G C132 H13I 109.5
H13H C132 H13I 109.5

loop_
_geom_bond_atom_site_label_1
_geom_bond_atom_site_label_2
_geom_bond_distance
Nd1 O2 2.362(5)
Nd1 O5 2.401(5)
Nd1 O1 2.403(4)
Nd1 N2 2.502(6)
Nd1 N3 2.514(6)
Nd1 O3 2.516(5)
Nd1 N4 2.529(6)
Nd1 C7 2.871(7)
Nd1 C18 2.872(7)
Nd1 C29 2.919(8)
Nd2 O4 2.374(5)
Nd2 O3 2.464(5)
Nd2 O9 2.486(5)
Nd2 N6 2.490(6)
Nd2 N7 2.517(6)
Nd2 O5 2.575(4)
Nd2 O6 2.576(5)
Nd2 N8 2.602(5)
Nd2 C40 2.856(7)
Nd2 C55 2.989(8)
Nd2 C62 3.013(8)
Nd3 O8 2.394(6)
Nd3 O6 2.474(5)
Nd3 O10 2.475(5)
Nd3 N11 2.516(7)
Nd3 N10 2.553(6)
Nd3 O7 2.563(5)
Nd3 N12 2.564(5)
Nd3 O9 2.582(5)
Nd3 C84 2.861(9)
Nd3 C95 2.977(7)
Nd3 C73 3.014(9)
Nd3 Nd4 4.1107(6)
Nd4 O12 2.356(6)
Nd4 O11 2.398(6)
Nd4 O7 2.407(5)
Nd4 N14 2.493(7)
Nd4 N15 2.502(6)
Nd4 N16 2.503(7)
Nd4 O10 2.514(5)
Nd4 C128 2.854(9)
Nd4 C117 2.882(9)
Nd4 C106 2.936(9)
N1 C23 1.430(8)
N1 C12 1.431(9)
N1 C1 1.446(9)
N2 C7 1.301(9)
N2 C6 1.411(9)
N3 C18 1.321(8)
N3 C17 1.391(9)
N4 C29 1.305(10)
N4 C28 1.380(9)
N5 C34 1.401(9)
N5 C56 1.420(9)
N5 C45 1.434(9)
N6 C40 1.317(9)
N6 C39 1.395(9)
N7 C55 1.297(8)
N7 C50 1.401(9)
N8 C62 1.303(9)
N8 C61 1.394(8)
N9 C67 1.419(10)
N9 C94 1.427(10)
N9 C79 1.469(11)
N10 C73 1.285(9)
N10 C72 1.420(9)
N11 C84 1.286(11)
N11 C78 1.405(11)
N12 C95 1.299(9)
N12 C89 1.420(9)
N13 C123 1.405(12)
N13 C101 1.426(11)
N13 C112 1.428(11)
N14 C106 1.304(10)
N14 C100 1.420(10)
N15 C117 1.329(10)
N15 C111 1.404(10)
N16 C128 1.299(10)
N16 C122 1.399(10)
O1 C7 1.286(9)
O2 C18 1.298(8)
O3 C29 1.298(9)
O4 C40 1.296(8)
O5 C55 1.307(8)
O6 C62 1.318(8)
O7 C73 1.323(9)
O8 C84 1.303(10)
O9 C95 1.304(8)
O10 C106 1.297(9)
O11 C117 1.295(9)
O12 C128 1.327(9)
C1 C2 1.375(10)
C1 C6 1.402(10)
C2 C3 1.381(10)
C2 H2 0.9300
C3 C4 1.365(11)
C3 H3 0.9300
C4 C5 1.373(11)
C4 H4 0.9300
C5 C6 1.422(10)
C5 H5 0.9300
C7 C8 1.545(10)
C8 C10 1.524(10)
C8 C9 1.525(11)
C8 C11 1.529(10)
C9 H9A 0.9600
C9 H9B 0.9600
C9 H9C 0.9600
C10 H10A 0.9600
C10 H10B 0.9600
C10 H10C 0.9600
C11 H11A 0.9600
C11 H11B 0.9600
C11 H11C 0.9600
C12 C17 1.392(10)
C12 C13 1.401(10)
C13 C14 1.382(10)
C13 H13 0.9300
C14 C15 1.374(11)
C14 H14 0.9300
C15 C16 1.375(10)
C15 H15 0.9300
C16 C17 1.416(10)
C16 H16 0.9300
C18 C19 1.532(10)
C19 C21 1.482(11)
C19 C22 1.495(11)
C19 C20 1.497(15)
C19 C20' 1.554(15)
C21 H21A 0.9600
C21 H21B 0.9600
C21 H21C 0.9600
C22 H22A 0.9600
C22 H22B 0.9600
C22 H22C 0.9600
C23 C24 1.368(10)
C23 C28 1.406(10)
C24 C25 1.380(10)
C24 H24 0.9300
C25 C26 1.366(10)
C25 H25 0.9300
C26 C27 1.371(10)
C26 H26 0.9300
C27 C28 1.414(10)
C27 H27 0.9300
C29 C30 1.573(11)
C30 C33 1.493(11)
C30 C31 1.522(12)
C30 C32 1.568(11)
C31 H31A 0.9600
C31 H31B 0.9600
C31 H31C 0.9600
C32 H32A 0.9600
C32 H32B 0.9600
C32 H32C 0.9600
C33 H33A 0.9600
C33 H33B 0.9600
C33 H33C 0.9600
C34 C35 1.393(10)
C34 C39 1.401(10)
C35 C36 1.388(10)
C35 H35 0.9300
C36 C37 1.380(10)
C36 H36 0.9300
C37 C38 1.385(10)
C37 H37 0.9300
C38 C39 1.402(10)
C38 H38 0.9300
C40 C41 1.531(10)
C41 C42 1.511(11)
C41 C43 1.518(11)
C41 C44 1.554(10)
C42 H42A 0.9600
C42 H42B 0.9600
C42 H42C 0.9600
C43 H43A 0.9600
C43 H43B 0.9600
C43 H43C 0.9600
C44 H44A 0.9600
C44 H44B 0.9600
C44 H44C 0.9600
C45 C46 1.374(10)
C45 C50 1.409(9)
C46 C47 1.384(10)
C46 H46 0.9300
C47 C48 1.414(9)
C47 H47 0.9300
C48 C49 1.354(10)
C48 H48 0.9300
C49 C50 1.411(10)
C49 H49 0.9300
C51 C54 1.526(10)
C51 C53 1.529(9)
C51 C52 1.529(10)
C51 C55 1.567(10)
C52 H52A 0.9600
C52 H52B 0.9600
C52 H52C 0.9600
C53 H53A 0.9600
C53 H53B 0.9600
C53 H53C 0.9600
C54 H54A 0.9600
C54 H54B 0.9600
C54 H54C 0.9600
C56 C61 1.398(10)
C56 C57 1.398(9)
C57 C58 1.374(10)
C57 H57 0.9300
C58 C59 1.379(11)
C58 H58 0.9300
C59 C60 1.384(10)
C59 H59 0.9300
C60 C61 1.393(9)
C60 H60 0.9300
C62 C63 1.514(11)
C63 C65 1.509(10)
C63 C64 1.521(10)
C63 C66 1.549(10)
C64 H64A 0.9600
C64 H64B 0.9600
C64 H64C 0.9600
C65 H65A 0.9600
C65 H65B 0.9600
C65 H65C 0.9600
C66 H66A 0.9600
C66 H66B 0.9600
C66 H66C 0.9600
C67 C68 1.371(10)
C67 C72 1.419(10)
C68 C69 1.387(11)
C68 H68 0.9300
C69 C70 1.382(11)
C69 H69 0.9300
C70 C71 1.382(10)
C70 H70 0.9300
C71 C72 1.384(11)
C71 H71 0.9300
C73 C74 1.512(11)
C74 C77 1.517(11)
C74 C76 1.536(11)
C74 C75 1.547(11)
C75 H75A 0.9600
C75 H75B 0.9600
C75 H75C 0.9600
C76 H76A 0.9600
C76 H76B 0.9600
C76 H76C 0.9600
C77 H77A 0.9600
C77 H77B 0.9600
C77 H77C 0.9600
C78 C79 1.370(12)
C78 C83 1.398(11)
C79 C80 1.375(12)
C80 C81 1.435(12)
C80 H80 0.9300
C81 C82 1.357(14)
C81 H81 0.9300
C82 C83 1.396(13)
C82 H82 0.9300
C83 H83 0.9300
C84 C85 1.539(12)
C85 C88 1.487(13)
C85 C87 1.559(11)
C85 C86 1.561(14)
C86 H86A 0.9600
C86 H86B 0.9600
C86 H86C 0.9600
C87 H87A 0.9600
C87 H87B 0.9600
C87 H87C 0.9600
C88 H88A 0.9600
C88 H88B 0.9600
C88 H88C 0.9600
C89 C90 1.374(11)
C89 C94 1.396(10)
C90 C91 1.398(10)
C90 H90 0.9300
C91 C92 1.389(11)
C91 H91 0.9300
C92 C93 1.381(11)
C92 H92 0.9300
C93 C94 1.368(10)
C93 H93 0.9300
C95 C96 1.560(10)
C96 C98 1.512(10)
C96 C97 1.531(10)
C96 C99 1.531(9)
C97 H97A 0.9600
C97 H97B 0.9600
C97 H97C 0.9600
C98 H98A 0.9600
C98 H98B 0.9600
C98 H98C 0.9600
C99 H99A 0.9600
C99 H99B 0.9600
C99 H99C 0.9600
C100 C105 1.391(12)
C100 C101 1.417(11)
C101 C102 1.376(12)
C102 C103 1.401(13)
C102 H102 0.9300
C103 C104 1.380(13)
C103 H103 0.9300
C104 C105 1.408(12)
C104 H104 0.9300
C105 H105 0.9300
C106 C107 1.559(12)
C107 C108 1.513(11)
C107 C109 1.530(12)
C107 C110 1.540(11)
C108 H10D 0.9600
C108 H10E 0.9600
C108 H10F 0.9600
C109 H10G 0.9600
C109 H10H 0.9600
C109 H10I 0.9600
C110 H11D 0.9600
C110 H11E 0.9600
C110 H11F 0.9600
C111 C116 1.386(11)
C111 C112 1.444(12)
C112 C113 1.390(12)
C113 C114 1.423(13)
C113 H113 0.9300
C114 C115 1.363(12)
C114 H114 0.9300
C115 C116 1.403(11)
C115 H115 0.9300
C116 H116 0.9300
C117 C118 1.529(12)
C118 C120 1.528(12)
C118 C121 1.531(11)
C118 C119 1.532(10)
C119 H11G 0.9600
C119 H11H 0.9600
C119 H11I 0.9600
C120 H12A 0.9600
C120 H12B 0.9600
C120 H12C 0.9600
C121 H12D 0.9600
C121 H12E 0.9600
C121 H12F 0.9600
C122 C123 1.397(14)
C122 C127 1.431(14)
C123 C124 1.393(11)
C124 C125 1.389(14)
C124 H124 0.9300
C125 C126 1.334(14)
C125 H125 0.9300
C126 C127 1.397(12)
C126 H126 0.9300
C127 H127 0.9300
C128 C129 1.584(12)
C129 C132 1.502(13)
C129 C130 1.548(14)
C129 C131 1.571(15)
C130 H13A 0.9600
C130 H13B 0.9600
C130 H13C 0.9600
C131 H13D 0.9600
C131 H13E 0.9600
C131 H13F 0.9600
C132 H13G 0.9600
C132 H13H 0.9600
C132 H13I 0.9600

loop_
_platon_squeeze_void_nr
_platon_squeeze_void_average_x
_platon_squeeze_void_average_y
_platon_squeeze_void_average_z
_platon_squeeze_void_volume
_platon_squeeze_void_count_electrons
_platon_squeeze_void_content
1 0.168 0.755 -0.082 4644 1796 hexanes
2 0.668 0.255 -0.082 4644 1796 hexanes
